data_4082485
loop_
_publ_author_name
'Watanabe, Takahito'
'Itoh, Masato F.'
'Komuro, Takashi'
'Okada, Hiroshi'
'Sakai, Takeshi'
'Ono, Yoshihiro'
'Kawachi, Kazuhiko'
'Kasama, Yasuhiko'
'Tobita, Hiromi'

_publ_section_title
;
 Iridium and Platinum Complexes of Li+@C60
;
_journal_issue 3
_journal_name_full Organometallics
_journal_page_first 608
_journal_paper_doi 10.1021/om4008899
_journal_volume 33
_journal_year 2014
_chemical_formula_moiety '(C97 H30 Cl Ir Li O P2), 1 (C H Cl3), 1.25(C6 H6), 0.25(C6 H4 Cl2), (F6 P)'
_chemical_formula_sum 'C107 H39.5 Cl4.5 F6 Ir Li O P3'
_chemical_formula_weight 1906.46
_chemical_name_systematic
; 
 ? 
;
_space_group_IT_number 2
_symmetry_cell_setting triclinic
_symmetry_space_group_name_Hall '-P 1'
_symmetry_space_group_name_H-M 'P -1'
_atom_sites_solution_hydrogens geom
_atom_sites_solution_primary heavy
_atom_sites_solution_secondary difmap
_audit_creation_method SHELXL-97
_cell_angle_alpha 115.1103(13)
_cell_angle_beta 90.2211(14)
_cell_angle_gamma 98.3385(17)
_cell_formula_units_Z 2
_cell_length_a 13.8737(4)
_cell_length_b 16.1595(5)
_cell_length_c 17.8143(5)
_cell_measurement_reflns_used 14803
_cell_measurement_temperature 140(2)
_cell_measurement_theta_max 27.5
_cell_measurement_theta_min 1.4
_cell_volume 3568.60(19)
_computing_cell_refinement PROCESS-AUTO
_computing_data_collection PROCESS-AUTO
_computing_data_reduction 'teXsan Ver.1.11 '
_computing_structure_refinement 'SHELXL-97 (Sheldrick, 1997)'
_computing_structure_solution 'SHELXS-97 (Sheldrick, 1990)'
_diffrn_ambient_temperature 140(2)
_diffrn_detector_area_resol_mean 10.00
_diffrn_measured_fraction_theta_full 0.992
_diffrn_measured_fraction_theta_max 0.992
_diffrn_measurement_device_type 'Rigaku RAXIS-RAPID Imaging Plate'
_diffrn_measurement_method \w
_diffrn_radiation_monochromator graphite
_diffrn_radiation_source 'rotating-anode X-ray tube'
_diffrn_radiation_type MoK\a
_diffrn_radiation_wavelength 0.71073
_diffrn_reflns_av_R_equivalents 0.0427
_diffrn_reflns_av_sigmaI/netI 0.0422
_diffrn_reflns_limit_h_max 18
_diffrn_reflns_limit_h_min -18
_diffrn_reflns_limit_k_max 20
_diffrn_reflns_limit_k_min -20
_diffrn_reflns_limit_l_max 23
_diffrn_reflns_limit_l_min -21
_diffrn_reflns_number 34855
_diffrn_reflns_theta_full 27.48
_diffrn_reflns_theta_max 27.48
_diffrn_reflns_theta_min 1.27
_exptl_absorpt_coefficient_mu 2.185
_exptl_absorpt_correction_T_max 0.8446
_exptl_absorpt_correction_T_min 0.5602
_exptl_absorpt_correction_type numerical
_exptl_absorpt_process_details 'NUMABS (Higashi, 1999)'
_exptl_crystal_colour black
_exptl_crystal_density_diffrn 1.774
_exptl_crystal_density_method 'not measured'
_exptl_crystal_description needle
_exptl_crystal_F_000 1890
_exptl_crystal_size_max 0.30
_exptl_crystal_size_mid 0.10
_exptl_crystal_size_min 0.08
_refine_diff_density_max 1.792
_refine_diff_density_min -1.304
_refine_diff_density_rms 0.208
_refine_ls_extinction_method none
_refine_ls_goodness_of_fit_ref 1.210
_refine_ls_hydrogen_treatment constr
_refine_ls_matrix_type full
_refine_ls_number_parameters 1107
_refine_ls_number_reflns 16213
_refine_ls_number_restraints 0
_refine_ls_restrained_S_all 1.210
_refine_ls_R_factor_all 0.0546
_refine_ls_R_factor_gt 0.0439
_refine_ls_shift/su_max 0.001
_refine_ls_shift/su_mean 0.000
_refine_ls_structure_factor_coef Fsqd
_refine_ls_weighting_details 'calc w=1/[\s^2^(Fo^2^)+(0.0582P)^2^+9.3943P] where P=(Fo^2^+2Fc^2^)/3'
_refine_ls_weighting_scheme calc
_refine_ls_wR_factor_gt 0.1104
_refine_ls_wR_factor_ref 0.1226
_reflns_number_gt 14439
_reflns_number_total 16213
_reflns_threshold_expression >2sigma(I)
_cod_data_source_file om4008899_si_002.cif
_cod_data_source_block '[(Li@C60)IrCl(CO)(PPh3)2](PF6)'
_cod_original_cell_volume 3568.60(18)
_cod_original_sg_symbol_H-M P-1
_cod_original_formula_sum 'C107 H39.50 Cl4.50 F6 Ir Li O P3'
_cod_database_code 4082485

loop_
_symmetry_equiv_pos_as_xyz
'x, y, z'
'-x, -y, -z'

loop_
_atom_site_label
_atom_site_type_symbol
_atom_site_fract_x
_atom_site_fract_y
_atom_site_fract_z
_atom_site_U_iso_or_equiv
_atom_site_adp_type
_atom_site_occupancy
_atom_site_symmetry_multiplicity
_atom_site_calc_flag
_atom_site_refinement_flags
_atom_site_disorder_assembly
_atom_site_disorder_group
Ir1 Ir 0.372252(13) 0.117600(12) 0.293333(11) 0.01361(6) Uani 1 1 d . . .
Cl1 Cl 0.40414(14) 0.14485(14) 0.17322(16) 0.0191(11) Uani 0.662(18) 1 d P A 1
Cl2 Cl 0.3495(3) 0.0926(3) 0.4168(4) 0.026(2) Uani 0.338(18) 1 d P A 2
P1 P 0.20428(9) 0.07731(8) 0.24329(8) 0.0186(2) Uani 1 1 d . A .
P2 P 0.41989(9) 0.27730(8) 0.38649(8) 0.0190(2) Uani 1 1 d . A .
C1 C 0.3470(6) 0.0990(6) 0.3866(8) 0.019(2) Uiso 0.662(18) 1 d P A 1
O1 O 0.3368(6) 0.0874(5) 0.4448(6) 0.0253(18) Uiso 0.662(18) 1 d P A 1
C2 C 0.3958(12) 0.1430(11) 0.2023(15) 0.014(4) Uiso 0.338(18) 1 d P A 2
O2 O 0.4098(10) 0.1582(11) 0.1491(13) 0.030(4) Uiso 0.338(18) 1 d P A 2
C3 C 0.4211(3) -0.0147(3) 0.2315(3) 0.0159(8) Uani 1 1 d . A .
C4 C 0.5061(3) 0.0603(3) 0.2819(3) 0.0167(9) Uani 1 1 d . A .
Li1 Li 0.5564(9) -0.0803(10) 0.2183(9) 0.053(3) Uani 1 1 d . . .
C5 C 0.5887(3) 0.0784(3) 0.2343(3) 0.0195(9) Uani 1 1 d . A .
C6 C 0.5858(4) 0.0374(3) 0.1487(3) 0.0205(9) Uani 1 1 d . A .
C7 C 0.5037(4) -0.0352(4) 0.1001(3) 0.0221(10) Uani 1 1 d . A .
C8 C 0.4293(3) -0.0631(3) 0.1395(3) 0.0183(9) Uani 1 1 d . A .
C9 C 0.3918(3) -0.1608(3) 0.1101(3) 0.0220(10) Uani 1 1 d . A .
C10 C 0.3702(3) -0.1785(3) 0.1810(3) 0.0214(10) Uani 1 1 d . A .
C11 C 0.3946(3) -0.0932(3) 0.2550(3) 0.0193(9) Uani 1 1 d . A .
C12 C 0.4371(4) -0.0936(4) 0.3256(3) 0.0221(10) Uani 1 1 d . A .
C13 C 0.5188(4) -0.0215(4) 0.3740(3) 0.0230(10) Uani 1 1 d . A .
C14 C 0.5553(4) 0.0478(3) 0.3504(3) 0.0201(9) Uani 1 1 d . A .
C15 C 0.6594(4) 0.0744(4) 0.3530(3) 0.0250(10) Uani 1 1 d . . .
C16 C 0.6805(4) 0.0933(3) 0.2813(3) 0.0250(10) Uani 1 1 d . A .
C17 C 0.7654(4) 0.0705(4) 0.2409(4) 0.0306(12) Uani 1 1 d . . .
C18 C 0.7626(4) 0.0298(4) 0.1526(4) 0.0294(12) Uani 1 1 d . A .
C19 C 0.6739(4) 0.0121(4) 0.1061(3) 0.0267(11) Uani 1 1 d . . .
C20 C 0.6470(4) -0.0735(4) 0.0331(3) 0.0276(11) Uani 1 1 d . A .
C21 C 0.5424(4) -0.1034(4) 0.0281(3) 0.0249(10) Uani 1 1 d . . .
C22 C 0.5042(4) -0.1969(4) -0.0008(3) 0.0251(11) Uani 1 1 d . A .
C23 C 0.4275(4) -0.2266(4) 0.0406(3) 0.0248(11) Uani 1 1 d . . .
C24 C 0.4445(4) -0.3135(4) 0.0402(3) 0.0275(11) Uani 1 1 d . A .
C25 C 0.4238(4) -0.3308(4) 0.1086(4) 0.0284(11) Uani 1 1 d . . .
C26 C 0.3859(4) -0.2628(3) 0.1813(4) 0.0262(11) Uani 1 1 d . A .
C27 C 0.4290(4) -0.2625(4) 0.2548(4) 0.0291(12) Uani 1 1 d . . .
C28 C 0.4551(4) -0.1794(4) 0.3258(3) 0.0274(11) Uani 1 1 d . A .
C29 C 0.5452(5) -0.1620(4) 0.3734(3) 0.0346(13) Uani 1 1 d . . .
C30 C 0.5859(4) -0.0642(4) 0.4037(3) 0.0286(11) Uani 1 1 d . A .
C31 C 0.6862(4) -0.0366(4) 0.4079(3) 0.0329(13) Uani 1 1 d . . .
C32 C 0.7235(4) 0.0344(4) 0.3813(3) 0.0327(13) Uani 1 1 d . A .
C33 C 0.8112(4) 0.0110(4) 0.3392(4) 0.0374(14) Uani 1 1 d . . .
C34 C 0.8323(4) 0.0282(4) 0.2710(4) 0.0360(14) Uani 1 1 d . A .
C35 C 0.8701(4) -0.0403(4) 0.1990(4) 0.0357(14) Uani 1 1 d . . .
C36 C 0.8274(4) -0.0387(4) 0.1262(4) 0.0319(12) Uani 1 1 d . A .
C37 C 0.8005(4) -0.1216(4) 0.0545(4) 0.0318(12) Uani 1 1 d . . .
C38 C 0.7097(4) -0.1390(4) 0.0068(3) 0.0283(11) Uani 1 1 d . A .
C39 C 0.6697(4) -0.2371(4) -0.0231(3) 0.0274(11) Uani 1 1 d . . .
C40 C 0.5701(4) -0.2652(4) -0.0273(3) 0.0284(11) Uani 1 1 d . A .
C41 C 0.5321(4) -0.3371(4) -0.0014(3) 0.0290(11) Uani 1 1 d . . .
C42 C 0.5967(4) -0.3776(4) 0.0267(3) 0.0280(11) Uani 1 1 d . A .
C43 C 0.5749(4) -0.3970(3) 0.0980(4) 0.0289(11) Uani 1 1 d . . .
C44 C 0.4905(4) -0.3735(3) 0.1387(4) 0.0287(11) Uani 1 1 d . A .
C45 C 0.4944(4) -0.3315(4) 0.2292(4) 0.0318(13) Uani 1 1 d . A .
C46 C 0.5813(5) -0.3138(4) 0.2751(4) 0.0338(13) Uani 1 1 d . . .
C47 C 0.6085(5) -0.2273(5) 0.3492(4) 0.0360(14) Uani 1 1 d . A .
C48 C 0.7132(5) -0.1984(5) 0.3531(4) 0.0396(15) Uani 1 1 d . . .
C49 C 0.7515(5) -0.1054(5) 0.3817(4) 0.0393(15) Uani 1 1 d . A .
C50 C 0.8285(4) -0.0761(5) 0.3397(4) 0.0375(14) Uani 1 1 d . A .
C51 C 0.8649(4) -0.1415(5) 0.2712(4) 0.0374(14) Uani 1 1 d . . .
C52 C 0.8859(4) -0.1234(5) 0.1988(4) 0.0362(14) Uani 1 1 d . A .
C53 C 0.8597(4) -0.2085(4) 0.1249(4) 0.0344(13) Uani 1 1 d . . .
C54 C 0.8183(4) -0.2081(4) 0.0546(4) 0.0321(12) Uani 1 1 d . A .
C55 C 0.7370(4) -0.2794(4) 0.0064(3) 0.0293(11) Uani 1 1 d . A .
C56 C 0.7006(4) -0.3484(4) 0.0315(3) 0.0284(11) Uani 1 1 d . . .
C57 C 0.7436(4) -0.3491(4) 0.1047(4) 0.0310(12) Uani 1 1 d . A .
C58 C 0.6666(4) -0.3782(4) 0.1467(4) 0.0299(12) Uani 1 1 d . A .
C59 C 0.6696(5) -0.3376(4) 0.2338(4) 0.0337(13) Uani 1 1 d . A .
C60 C 0.7507(5) -0.2671(5) 0.2806(4) 0.0356(13) Uani 1 1 d . A .
C61 C 0.8251(4) -0.2386(5) 0.2413(4) 0.0358(14) Uani 1 1 d . A .
C62 C 0.8215(4) -0.2811(4) 0.1510(4) 0.0312(12) Uani 1 1 d . A .
C63 C 0.5459(4) 0.2966(3) 0.4277(3) 0.0239(10) Uani 1 1 d . . .
C64 C 0.5644(4) 0.2596(4) 0.4837(3) 0.0266(11) Uani 1 1 d . A .
H1 H 0.5114 0.2287 0.5006 0.032 Uiso 1 1 calc R . .
C65 C 0.6588(4) 0.2674(4) 0.5150(4) 0.0312(12) Uani 1 1 d . . .
H2 H 0.6700 0.2417 0.5527 0.037 Uiso 1 1 calc R A .
C66 C 0.7363(4) 0.3125(4) 0.4911(4) 0.0325(12) Uani 1 1 d . A .
H3 H 0.8010 0.3178 0.5122 0.039 Uiso 1 1 calc R . .
C67 C 0.7197(5) 0.3502(5) 0.4362(4) 0.0398(14) Uani 1 1 d . . .
H4 H 0.7729 0.3817 0.4202 0.048 Uiso 1 1 calc R A .
C68 C 0.6251(4) 0.3420(4) 0.4045(4) 0.0303(12) Uani 1 1 d . A .
H5 H 0.6144 0.3676 0.3666 0.036 Uiso 1 1 calc R . .
C69 C 0.3551(4) 0.3210(3) 0.4806(3) 0.0205(9) Uani 1 1 d . . .
C70 C 0.2589(4) 0.2818(3) 0.4802(3) 0.0216(10) Uani 1 1 d . A .
H6 H 0.2297 0.2285 0.4325 0.026 Uiso 1 1 calc R . .
C71 C 0.2048(4) 0.3199(4) 0.5490(3) 0.0258(10) Uani 1 1 d . . .
H7 H 0.1392 0.2925 0.5483 0.031 Uiso 1 1 calc R A .
C72 C 0.2470(4) 0.3980(4) 0.6184(3) 0.0252(10) Uani 1 1 d . A .
H8 H 0.2102 0.4247 0.6651 0.030 Uiso 1 1 calc R . .
C73 C 0.3428(4) 0.4369(4) 0.6193(3) 0.0270(11) Uani 1 1 d . . .
H9 H 0.3717 0.4903 0.6671 0.032 Uiso 1 1 calc R A .
C74 C 0.3975(4) 0.3988(4) 0.5511(3) 0.0261(11) Uani 1 1 d . A .
H10 H 0.4635 0.4257 0.5526 0.031 Uiso 1 1 calc R . .
C75 C 0.4106(4) 0.3624(3) 0.3457(3) 0.0237(10) Uani 1 1 d . . .
C76 C 0.3476(4) 0.4271(4) 0.3779(3) 0.0292(11) Uani 1 1 d . A .
H11 H 0.3115 0.4290 0.4237 0.035 Uiso 1 1 calc R . .
C77 C 0.3371(5) 0.4886(4) 0.3440(4) 0.0398(15) Uani 1 1 d . . .
H12 H 0.2938 0.5322 0.3661 0.048 Uiso 1 1 calc R A .
C78 C 0.3905(5) 0.4859(4) 0.2777(4) 0.0429(16) Uani 1 1 d . A .
H13 H 0.3839 0.5283 0.2547 0.051 Uiso 1 1 calc R . .
C79 C 0.4526(5) 0.4232(5) 0.2447(4) 0.0415(16) Uani 1 1 d . . .
H14 H 0.4883 0.4223 0.1990 0.050 Uiso 1 1 calc R A .
C80 C 0.4638(4) 0.3605(4) 0.2776(3) 0.0292(12) Uani 1 1 d . A .
H15 H 0.5069 0.3168 0.2544 0.035 Uiso 1 1 calc R . .
C81 C 0.1809(3) -0.0398(3) 0.1594(3) 0.0188(9) Uani 1 1 d . . .
C82 C 0.1323(4) -0.1165(3) 0.1687(3) 0.0237(10) Uani 1 1 d . A .
H16 H 0.1090 -0.1096 0.2208 0.028 Uiso 1 1 calc R . .
C83 C 0.1183(4) -0.2035(4) 0.1008(4) 0.0273(11) Uani 1 1 d . . .
H17 H 0.0863 -0.2560 0.1073 0.033 Uiso 1 1 calc R A .
C84 C 0.1503(4) -0.2143(4) 0.0243(3) 0.0259(11) Uani 1 1 d . A .
H18 H 0.1390 -0.2735 -0.0217 0.031 Uiso 1 1 calc R . .
C85 C 0.1994(4) -0.1380(4) 0.0149(3) 0.0250(10) Uani 1 1 d . . .
H19 H 0.2220 -0.1454 -0.0375 0.030 Uiso 1 1 calc R A .
C86 C 0.2152(4) -0.0517(4) 0.0818(3) 0.0222(10) Uani 1 1 d . A .
H20 H 0.2494 -0.0001 0.0753 0.027 Uiso 1 1 calc R . .
C87 C 0.1205(4) 0.0819(4) 0.3227(3) 0.0267(11) Uani 1 1 d . . .
C88 C 0.1282(4) 0.0291(4) 0.3670(4) 0.0353(13) Uani 1 1 d . A .
H21 H 0.1688 -0.0173 0.3490 0.042 Uiso 1 1 calc R . .
C89 C 0.0769(6) 0.0444(5) 0.4370(4) 0.0505(19) Uani 1 1 d . . .
H22 H 0.0825 0.0086 0.4669 0.061 Uiso 1 1 calc R A .
C90 C 0.0173(6) 0.1119(6) 0.4634(4) 0.060(2) Uani 1 1 d . A .
H23 H -0.0168 0.1229 0.5120 0.072 Uiso 1 1 calc R . .
C91 C 0.0073(4) 0.1626(5) 0.4198(4) 0.0478(19) Uani 1 1 d . . .
H24 H -0.0344 0.2081 0.4379 0.057 Uiso 1 1 calc R A .
C92 C 0.0579(4) 0.1481(4) 0.3489(4) 0.0356(13) Uani 1 1 d . A .
H25 H 0.0500 0.1830 0.3184 0.043 Uiso 1 1 calc R . .
C93 C 0.1544(4) 0.1426(3) 0.1947(3) 0.0226(10) Uani 1 1 d . . .
C94 C 0.1940(4) 0.2337(4) 0.2138(4) 0.0320(12) Uani 1 1 d . A .
H26 H 0.2519 0.2620 0.2496 0.038 Uiso 1 1 calc R . .
C95 C 0.1491(4) 0.2834(4) 0.1807(4) 0.0381(14) Uani 1 1 d . . .
H27 H 0.1756 0.3462 0.1951 0.046 Uiso 1 1 calc R A .
C96 C 0.0666(5) 0.2424(5) 0.1273(4) 0.0392(14) Uani 1 1 d . A .
H28 H 0.0368 0.2765 0.1042 0.047 Uiso 1 1 calc R . .
C97 C 0.0272(4) 0.1516(4) 0.1074(4) 0.0347(13) Uani 1 1 d . . .
H29 H -0.0301 0.1234 0.0708 0.042 Uiso 1 1 calc R A .
C98 C 0.0706(4) 0.1014(4) 0.1405(3) 0.0286(11) Uani 1 1 d . A .
H30 H 0.0434 0.0387 0.1263 0.034 Uiso 1 1 calc R . .
P3 P 0.09051(16) 0.72384(14) 0.31686(12) 0.0481(5) Uani 1 1 d . . .
F1 F 0.1823(4) 0.7375(5) 0.2709(5) 0.106(2) Uani 1 1 d . . .
F2 F -0.0097(5) 0.7060(4) 0.3560(4) 0.096(2) Uani 1 1 d . . .
F3 F 0.1413(6) 0.7725(7) 0.4059(4) 0.135(3) Uani 1 1 d . . .
F4 F 0.0337(5) 0.6725(5) 0.2282(4) 0.111(2) Uani 1 1 d . . .
F5 F 0.0592(4) 0.8166(3) 0.3251(3) 0.0655(13) Uani 1 1 d . . .
F6 F 0.1161(8) 0.6282(5) 0.3075(5) 0.155(4) Uani 1 1 d . . .
C99 C 0.1378(5) 0.5236(4) 0.0933(4) 0.0373(13) Uani 1 1 d . . .
H31 H 0.0999 0.5702 0.1323 0.045 Uiso 1 1 calc R . .
Cl3 Cl 0.23011(14) 0.50689(12) 0.15120(10) 0.0470(4) Uani 1 1 d . . .
Cl4 Cl 0.19042(11) 0.56561(11) 0.02402(11) 0.0401(3) Uani 1 1 d . . .
Cl5 Cl 0.05728(12) 0.41854(12) 0.03739(13) 0.0485(4) Uani 1 1 d . . .
C100 C 0.0057(6) 0.4401(7) 0.5374(7) 0.072(3) Uani 1 1 d . . .
H32 H 0.0108 0.3993 0.5625 0.087 Uiso 1 1 calc R . .
C101 C 0.0552(7) 0.4323(7) 0.4687(8) 0.078(3) Uani 1 1 d . . .
H33 H 0.0937 0.3845 0.4456 0.094 Uiso 1 1 calc R . .
C102 C 0.0507(7) 0.4928(8) 0.4315(8) 0.081(3) Uani 1 1 d . . .
H34 H 0.0870 0.4867 0.3848 0.097 Uiso 1 1 calc R . .
C103 C 0.7394(8) 0.4044(7) 0.1528(7) 0.047(2) Uiso 0.75 1 d P B 1
H35 H 0.6980 0.4223 0.1217 0.057 Uiso 0.75 1 calc PR B 1
C104 C 0.8261(7) 0.4531(6) 0.1775(6) 0.0400(19) Uiso 0.75 1 d P B 1
H36 H 0.8466 0.5053 0.1665 0.048 Uiso 0.75 1 calc PR B 1
C105 C 0.8888(8) 0.4243(7) 0.2218(7) 0.050(2) Uiso 0.75 1 d P B 1
H37 H 0.9530 0.4575 0.2412 0.060 Uiso 0.75 1 calc PR B 1
C106 C 0.8570(7) 0.3498(7) 0.2363(6) 0.047(2) Uiso 0.75 1 d P B 1
H38 H 0.9003 0.3295 0.2640 0.056 Uiso 0.75 1 calc PR B 1
C107 C 0.7650(9) 0.3036(10) 0.2122(8) 0.050(3) Uiso 0.75 1 d P B 1
H39 H 0.7433 0.2535 0.2258 0.060 Uiso 0.75 1 calc PR B 1
C108 C 0.7014(7) 0.3283(7) 0.1677(6) 0.046(2) Uiso 0.75 1 d P B 1
H40 H 0.6369 0.2958 0.1489 0.055 Uiso 0.75 1 calc PR B 1
Cl6 Cl 0.6994(10) 0.4189(9) 0.1430(8) 0.089(3) Uiso 0.25 1 d P C 2
Cl7 Cl 0.6732(7) 0.2515(6) 0.1805(6) 0.062(2) Uiso 0.25 1 d P C 2
C109 C 0.7884(17) 0.391(2) 0.184(2) 0.094(14) Uiso 0.25 1 d PG C 2
C110 C 0.8761(18) 0.4522(16) 0.2052(16) 0.048(7) Uiso 0.25 1 d PG C 2
H41 H 0.8840 0.5027 0.1904 0.057 Uiso 0.25 1 calc PR C 2
C111 C 0.9523(16) 0.4395(18) 0.2480(17) 0.073(10) Uiso 0.25 1 d PG C 2
H42 H 1.0123 0.4813 0.2626 0.088 Uiso 0.25 1 calc PR C 2
C112 C 0.941(2) 0.366(2) 0.2696(19) 0.099(15) Uiso 0.25 1 d PG C 2
H43 H 0.9928 0.3570 0.2989 0.119 Uiso 0.25 1 calc PR C 2
C113 C 0.853(3) 0.3045(19) 0.248(2) 0.099(15) Uiso 0.25 1 d PG C 2
H44 H 0.8450 0.2541 0.2631 0.118 Uiso 0.25 1 calc PR C 2
C114 C 0.777(2) 0.317(2) 0.205(2) 0.10(3) Uiso 0.25 1 d PG C 2

loop_
_atom_site_aniso_label
_atom_site_aniso_U_11
_atom_site_aniso_U_22
_atom_site_aniso_U_33
_atom_site_aniso_U_23
_atom_site_aniso_U_13
_atom_site_aniso_U_12
Ir1 0.01596(9) 0.01376(9) 0.01157(9) 0.00612(6) 0.00101(6) 0.00166(6)
Cl1 0.0267(11) 0.0208(11) 0.0140(18) 0.0112(9) 0.0038(8) 0.0048(7)
Cl2 0.030(2) 0.026(2) 0.025(4) 0.012(2) 0.0056(19) 0.0064(15)
P1 0.0155(5) 0.0168(6) 0.0218(6) 0.0071(5) 0.0008(5) 0.0009(4)
P2 0.0196(6) 0.0153(5) 0.0195(6) 0.0057(5) 0.0016(5) 0.0006(4)
C3 0.014(2) 0.016(2) 0.017(2) 0.0064(18) -0.0001(17) 0.0009(17)
C4 0.018(2) 0.015(2) 0.015(2) 0.0047(18) -0.0007(17) 0.0026(17)
Li1 0.037(6) 0.059(8) 0.066(8) 0.026(7) 0.008(6) 0.020(6)
C5 0.019(2) 0.015(2) 0.025(2) 0.0090(19) 0.0017(19) 0.0004(17)
C6 0.024(2) 0.019(2) 0.024(2) 0.014(2) 0.0048(19) 0.0048(19)
C7 0.032(3) 0.025(2) 0.016(2) 0.012(2) 0.0036(19) 0.012(2)
C8 0.019(2) 0.017(2) 0.018(2) 0.0053(18) -0.0028(17) 0.0075(18)
C9 0.015(2) 0.019(2) 0.024(2) 0.002(2) -0.0106(18) 0.0015(18)
C10 0.011(2) 0.019(2) 0.032(3) 0.009(2) 0.0024(18) 0.0002(17)
C11 0.014(2) 0.016(2) 0.025(2) 0.007(2) 0.0061(18) 0.0005(17)
C12 0.023(2) 0.025(2) 0.024(2) 0.015(2) 0.0095(19) 0.006(2)
C13 0.030(3) 0.027(3) 0.014(2) 0.008(2) 0.0017(19) 0.010(2)
C14 0.023(2) 0.022(2) 0.012(2) 0.0024(18) -0.0029(17) 0.0060(19)
C15 0.020(2) 0.022(2) 0.022(2) -0.001(2) -0.0065(19) 0.0012(19)
C16 0.017(2) 0.017(2) 0.033(3) 0.005(2) -0.003(2) -0.0051(18)
C17 0.018(2) 0.022(3) 0.044(3) 0.009(2) 0.000(2) -0.005(2)
C18 0.022(3) 0.024(3) 0.044(3) 0.018(3) 0.013(2) -0.003(2)
C19 0.033(3) 0.026(3) 0.029(3) 0.018(2) 0.015(2) 0.008(2)
C20 0.036(3) 0.034(3) 0.025(3) 0.022(2) 0.011(2) 0.013(2)
C21 0.031(3) 0.033(3) 0.016(2) 0.013(2) 0.003(2) 0.012(2)
C22 0.030(3) 0.029(3) 0.013(2) 0.005(2) -0.0030(19) 0.009(2)
C23 0.025(3) 0.021(2) 0.020(2) 0.001(2) -0.013(2) 0.002(2)
C24 0.023(3) 0.019(2) 0.028(3) -0.002(2) -0.007(2) 0.0011(19)
C25 0.023(3) 0.016(2) 0.039(3) 0.006(2) -0.001(2) -0.0019(19)
C26 0.018(2) 0.018(2) 0.042(3) 0.014(2) 0.006(2) -0.0022(18)
C27 0.029(3) 0.026(3) 0.044(3) 0.025(3) 0.018(2) 0.007(2)
C28 0.032(3) 0.029(3) 0.031(3) 0.021(2) 0.016(2) 0.008(2)
C29 0.053(4) 0.043(3) 0.023(3) 0.024(3) 0.011(3) 0.020(3)
C30 0.039(3) 0.036(3) 0.014(2) 0.012(2) 0.002(2) 0.014(2)
C31 0.038(3) 0.040(3) 0.017(2) 0.006(2) -0.009(2) 0.014(3)
C32 0.026(3) 0.036(3) 0.024(3) 0.001(2) -0.014(2) 0.004(2)
C33 0.018(3) 0.038(3) 0.040(3) 0.003(3) -0.015(2) 0.001(2)
C34 0.013(2) 0.031(3) 0.050(4) 0.007(3) -0.003(2) -0.005(2)
C35 0.012(2) 0.029(3) 0.055(4) 0.009(3) 0.002(2) -0.002(2)
C36 0.017(2) 0.030(3) 0.046(3) 0.015(3) 0.012(2) -0.001(2)
C37 0.024(3) 0.037(3) 0.038(3) 0.017(3) 0.021(2) 0.009(2)
C38 0.035(3) 0.035(3) 0.020(2) 0.014(2) 0.015(2) 0.012(2)
C39 0.035(3) 0.031(3) 0.018(2) 0.009(2) 0.011(2) 0.014(2)
C40 0.038(3) 0.029(3) 0.014(2) 0.003(2) 0.001(2) 0.013(2)
C41 0.029(3) 0.021(2) 0.026(3) 0.000(2) -0.003(2) 0.003(2)
C42 0.031(3) 0.019(2) 0.028(3) 0.003(2) 0.001(2) 0.007(2)
C43 0.032(3) 0.015(2) 0.039(3) 0.010(2) 0.006(2) 0.005(2)
C44 0.030(3) 0.013(2) 0.041(3) 0.010(2) 0.005(2) 0.001(2)
C45 0.042(3) 0.020(2) 0.045(3) 0.023(3) 0.017(3) 0.010(2)
C46 0.045(3) 0.031(3) 0.040(3) 0.026(3) 0.014(3) 0.017(3)
C47 0.052(4) 0.047(4) 0.027(3) 0.029(3) 0.008(3) 0.023(3)
C48 0.052(4) 0.053(4) 0.027(3) 0.023(3) -0.003(3) 0.026(3)
C49 0.042(3) 0.051(4) 0.023(3) 0.011(3) -0.014(2) 0.019(3)
C50 0.029(3) 0.044(3) 0.030(3) 0.006(3) -0.017(2) 0.011(3)
C51 0.017(3) 0.046(4) 0.044(3) 0.014(3) -0.012(2) 0.009(2)
C52 0.011(2) 0.043(3) 0.044(3) 0.008(3) 0.000(2) 0.005(2)
C53 0.015(2) 0.039(3) 0.048(4) 0.015(3) 0.008(2) 0.012(2)
C54 0.024(3) 0.038(3) 0.039(3) 0.018(3) 0.018(2) 0.014(2)
C55 0.029(3) 0.030(3) 0.026(3) 0.008(2) 0.011(2) 0.013(2)
C56 0.031(3) 0.026(3) 0.028(3) 0.007(2) 0.006(2) 0.015(2)
C57 0.032(3) 0.029(3) 0.035(3) 0.012(2) 0.010(2) 0.021(2)
C58 0.032(3) 0.025(3) 0.042(3) 0.020(3) 0.006(2) 0.015(2)
C59 0.042(3) 0.032(3) 0.042(3) 0.027(3) 0.007(3) 0.017(3)
C60 0.038(3) 0.046(3) 0.034(3) 0.022(3) -0.003(2) 0.022(3)
C61 0.030(3) 0.044(3) 0.036(3) 0.016(3) -0.005(2) 0.021(3)
C62 0.024(3) 0.032(3) 0.038(3) 0.011(3) 0.006(2) 0.020(2)
C63 0.025(3) 0.017(2) 0.024(2) 0.004(2) 0.000(2) 0.0020(19)
C64 0.030(3) 0.020(2) 0.024(3) 0.005(2) -0.002(2) -0.001(2)
C65 0.037(3) 0.025(3) 0.026(3) 0.006(2) -0.005(2) 0.005(2)
C66 0.026(3) 0.030(3) 0.030(3) 0.003(2) -0.005(2) 0.001(2)
C67 0.027(3) 0.045(4) 0.043(3) 0.018(3) 0.003(3) -0.006(3)
C68 0.026(3) 0.032(3) 0.032(3) 0.014(2) -0.002(2) -0.001(2)
C69 0.024(2) 0.020(2) 0.018(2) 0.0084(19) 0.0018(18) 0.0050(19)
C70 0.019(2) 0.020(2) 0.022(2) 0.006(2) -0.0030(19) 0.0028(18)
C71 0.025(3) 0.024(2) 0.028(3) 0.009(2) 0.001(2) 0.006(2)
C72 0.031(3) 0.025(3) 0.020(2) 0.008(2) 0.003(2) 0.009(2)
C73 0.039(3) 0.019(2) 0.016(2) 0.002(2) -0.002(2) 0.002(2)
C74 0.031(3) 0.019(2) 0.025(3) 0.008(2) -0.003(2) -0.004(2)
C75 0.028(3) 0.017(2) 0.023(2) 0.008(2) -0.002(2) -0.0036(19)
C76 0.039(3) 0.018(2) 0.025(3) 0.006(2) -0.004(2) 0.000(2)
C77 0.049(4) 0.020(3) 0.047(4) 0.014(3) -0.020(3) 0.000(2)
C78 0.059(4) 0.031(3) 0.041(3) 0.024(3) -0.019(3) -0.014(3)
C79 0.050(4) 0.041(4) 0.028(3) 0.020(3) -0.012(3) -0.024(3)
C80 0.031(3) 0.024(3) 0.024(3) 0.008(2) -0.006(2) -0.013(2)
C81 0.015(2) 0.019(2) 0.021(2) 0.0066(19) -0.0006(17) 0.0036(17)
C82 0.024(2) 0.022(2) 0.023(2) 0.009(2) -0.0014(19) 0.000(2)
C83 0.026(3) 0.021(2) 0.034(3) 0.012(2) 0.001(2) 0.003(2)
C84 0.024(3) 0.022(2) 0.027(3) 0.005(2) -0.003(2) 0.006(2)
C85 0.023(2) 0.029(3) 0.019(2) 0.007(2) -0.0022(19) 0.006(2)
C86 0.020(2) 0.023(2) 0.023(2) 0.010(2) -0.0031(19) 0.0015(19)
C87 0.022(2) 0.025(3) 0.023(2) 0.004(2) 0.003(2) -0.005(2)
C88 0.033(3) 0.032(3) 0.027(3) 0.007(2) -0.002(2) -0.017(2)
C89 0.057(4) 0.046(4) 0.027(3) 0.007(3) 0.002(3) -0.027(3)
C90 0.054(5) 0.060(5) 0.028(3) -0.004(3) 0.016(3) -0.031(4)
C91 0.023(3) 0.045(4) 0.040(4) -0.010(3) 0.009(3) -0.012(3)
C92 0.019(3) 0.035(3) 0.034(3) -0.002(3) 0.004(2) -0.004(2)
C93 0.021(2) 0.021(2) 0.027(3) 0.009(2) 0.0026(19) 0.0064(19)
C94 0.028(3) 0.023(3) 0.042(3) 0.012(2) -0.002(2) 0.002(2)
C95 0.034(3) 0.026(3) 0.063(4) 0.028(3) 0.001(3) 0.004(2)
C96 0.036(3) 0.043(4) 0.051(4) 0.030(3) 0.005(3) 0.015(3)
C97 0.023(3) 0.042(3) 0.046(3) 0.024(3) -0.003(2) 0.009(2)
C98 0.025(3) 0.030(3) 0.031(3) 0.013(2) -0.002(2) 0.004(2)
P3 0.0644(12) 0.0545(11) 0.0451(10) 0.0326(9) 0.0261(9) 0.0330(10)
F1 0.057(3) 0.140(6) 0.147(6) 0.081(5) 0.059(4) 0.036(4)
F2 0.118(5) 0.076(4) 0.102(5) 0.044(4) 0.069(4) 0.018(4)
F3 0.122(6) 0.208(9) 0.072(4) 0.033(5) -0.015(4) 0.106(6)
F4 0.097(5) 0.125(6) 0.060(4) -0.014(4) 0.015(3) 0.033(4)
F5 0.067(3) 0.062(3) 0.087(4) 0.046(3) 0.022(3) 0.027(2)
F6 0.278(11) 0.121(6) 0.149(7) 0.102(6) 0.128(8) 0.146(7)
C99 0.040(3) 0.033(3) 0.039(3) 0.014(3) 0.009(3) 0.011(3)
Cl3 0.0595(10) 0.0415(9) 0.0380(8) 0.0134(7) -0.0040(7) 0.0143(8)
Cl4 0.0361(8) 0.0368(8) 0.0519(9) 0.0249(7) -0.0006(7) 0.0013(6)
Cl5 0.0324(8) 0.0418(9) 0.0735(12) 0.0295(9) 0.0015(8) -0.0022(6)
C100 0.051(5) 0.065(6) 0.124(9) 0.064(6) -0.017(5) 0.002(4)
C101 0.062(6) 0.064(6) 0.124(9) 0.054(6) -0.011(6) 0.015(5)
C102 0.043(5) 0.088(7) 0.129(9) 0.066(7) -0.006(5) 0.002(5)

loop_
_atom_type_symbol
_atom_type_description
_atom_type_scat_dispersion_real
_atom_type_scat_dispersion_imag
_atom_type_scat_source
C C 0.0033 0.0016 'International Tables Vol C Tables 4.2.6.8 and 6.1.1.4'
H H 0.0000 0.0000 'International Tables Vol C Tables 4.2.6.8 and 6.1.1.4'
Ir Ir -1.4442 7.9887 'International Tables Vol C Tables 4.2.6.8 and 6.1.1.4'
O O 0.0106 0.0060 'International Tables Vol C Tables 4.2.6.8 and 6.1.1.4'
Cl Cl 0.1484 0.1585 'International Tables Vol C Tables 4.2.6.8 and 6.1.1.4'
Li Li -0.0003 0.0001 'International Tables Vol C Tables 4.2.6.8 and 6.1.1.4'
F F 0.0171 0.0103 'International Tables Vol C Tables 4.2.6.8 and 6.1.1.4'
P P 0.1023 0.0942 'International Tables Vol C Tables 4.2.6.8 and 6.1.1.4'

loop_
_geom_angle_atom_site_label_1
_geom_angle_atom_site_label_2
_geom_angle_atom_site_label_3
_geom_angle
_geom_angle_site_symmetry_1
C1 Ir1 C2 176.8(6) .
C1 Ir1 C3 92.1(3) .
C2 Ir1 C3 91.2(5) .
C1 Ir1 C4 90.9(3) .
C2 Ir1 C4 91.4(5) .
C3 Ir1 C4 41.22(16) .
C1 Ir1 P1 93.2(3) .
C2 Ir1 P1 86.3(5) .
C3 Ir1 P1 101.00(12) .
C4 Ir1 P1 142.16(12) .
C1 Ir1 P2 86.1(3) .
C2 Ir1 P2 91.2(5) .
C3 Ir1 P2 145.09(12) .
C4 Ir1 P2 103.89(13) .
P1 Ir1 P2 113.91(4) .
C1 Ir1 Cl1 178.8(3) .
C2 Ir1 Cl1 2.1(5) .
C3 Ir1 Cl1 89.09(13) .
C4 Ir1 Cl1 89.98(13) .
P1 Ir1 Cl1 86.60(6) .
P2 Ir1 Cl1 92.95(6) .
C1 Ir1 Cl2 3.5(3) .
C2 Ir1 Cl2 176.4(5) .
C3 Ir1 Cl2 90.37(15) .
C4 Ir1 Cl2 87.58(16) .
P1 Ir1 Cl2 96.53(11) .
P2 Ir1 Cl2 85.73(10) .
Cl1 Ir1 Cl2 176.87(12) .
C87 P1 C93 103.3(2) .
C87 P1 C81 107.8(2) .
C93 P1 C81 101.3(2) .
C87 P1 Ir1 113.66(18) .
C93 P1 Ir1 119.41(17) .
C81 P1 Ir1 110.20(15) .
C69 P2 C63 102.4(2) .
C69 P2 C75 102.2(2) .
C63 P2 C75 107.5(2) .
C69 P2 Ir1 116.58(17) .
C63 P2 Ir1 109.50(16) .
C75 P2 Ir1 117.33(17) .
O1 C1 Ir1 176.1(8) .
O2 C2 Ir1 180(2) .
C11 C3 C8 102.9(4) .
C11 C3 C4 117.3(4) .
C8 C3 C4 116.6(4) .
C11 C3 Ir1 123.8(3) .
C8 C3 Ir1 124.2(3) .
C4 C3 Ir1 69.5(2) .
C11 C3 Li1 74.4(4) .
C8 C3 Li1 75.3(4) .
C4 C3 Li1 71.5(4) .
Ir1 C3 Li1 141.0(4) .
C14 C4 C5 103.8(4) .
C14 C4 C3 116.4(4) .
C5 C4 C3 116.5(4) .
C14 C4 Ir1 123.9(3) .
C5 C4 Ir1 123.8(3) .
C3 C4 Ir1 69.2(2) .
C14 C4 Li1 75.1(4) .
C5 C4 Li1 76.9(4) .
C3 C4 Li1 69.2(4) .
Ir1 C4 Li1 138.5(4) .
C3 Li1 C4 39.2(3) .
C3 Li1 C11 37.9(2) .
C4 Li1 C11 67.7(4) .
C3 Li1 C8 37.8(2) .
C4 Li1 C8 67.1(4) .
C11 Li1 C8 59.6(3) .
C3 Li1 C14 67.1(4) .
C4 Li1 C14 37.3(3) .
C11 Li1 C14 74.8(4) .
C8 Li1 C14 102.2(5) .
C3 Li1 C5 66.4(4) .
C4 Li1 C5 36.9(3) .
C11 Li1 C5 102.1(5) .
C8 Li1 C5 73.3(4) .
C14 Li1 C5 58.5(4) .
C3 Li1 C12 62.4(3) .
C4 Li1 C12 74.0(4) .
C11 Li1 C12 32.2(2) .
C8 Li1 C12 91.5(4) .
C14 Li1 C12 59.6(4) .
C5 Li1 C12 110.2(5) .
C3 Li1 C13 73.6(4) .
C4 Li1 C13 61.8(4) .
C11 Li1 C13 59.7(4) .
C8 Li1 C13 110.8(5) .
C14 Li1 C13 31.9(2) .
C5 Li1 C13 90.1(5) .
C12 Li1 C13 32.7(2) .
C3 Li1 C7 61.6(3) .
C4 Li1 C7 72.9(4) .
C11 Li1 C7 90.7(4) .
C8 Li1 C7 31.4(2) .
C14 Li1 C7 109.4(5) .
C5 Li1 C7 58.2(3) .
C12 Li1 C7 121.9(5) .
C13 Li1 C7 132.3(5) .
C3 Li1 C6 72.8(4) .
C4 Li1 C6 60.9(4) .
C11 Li1 C6 110.0(5) .
C8 Li1 C6 58.6(3) .
C14 Li1 C6 89.3(5) .
C5 Li1 C6 31.0(2) .
C12 Li1 C6 132.4(5) .
C13 Li1 C6 120.3(5) .
C7 Li1 C6 32.2(2) .
C3 Li1 C10 56.3(3) .
C4 Li1 C10 94.1(4) .
C11 Li1 C10 31.6(2) .
C8 Li1 C10 53.6(3) .
C14 Li1 C10 106.3(5) .
C5 Li1 C10 121.0(5) .
C12 Li1 C10 54.5(3) .
C13 Li1 C10 86.8(4) .
C7 Li1 C10 82.0(4) .
C6 Li1 C10 112.1(5) .
C3 Li1 C9 56.4(3) .
C4 Li1 C9 94.0(4) .
C11 Li1 C9 53.8(3) .
C8 Li1 C9 31.7(2) .
C14 Li1 C9 122.1(5) .
C5 Li1 C9 104.8(5) .
C12 Li1 C9 83.0(4) .
C13 Li1 C9 113.4(5) .
C7 Li1 C9 53.8(3) .
C6 Li1 C9 85.7(4) .
C10 Li1 C9 30.2(2) .
C6 C5 C16 118.8(5) .
C6 C5 C4 123.0(4) .
C16 C5 C4 109.1(4) .
C6 C5 Li1 84.0(4) .
C16 C5 Li1 90.0(4) .
C4 C5 Li1 66.3(4) .
C5 C6 C19 120.6(5) .
C5 C6 C7 120.1(4) .
C19 C6 C7 107.5(4) .
C5 C6 Li1 65.0(4) .
C19 C6 Li1 101.2(4) .
C7 C6 Li1 72.8(4) .
C8 C7 C21 120.2(5) .
C8 C7 C6 120.5(4) .
C21 C7 C6 107.7(4) .
C8 C7 Li1 63.5(4) .
C21 C7 Li1 101.1(4) .
C6 C7 Li1 75.0(4) .
C7 C8 C9 119.4(4) .
C7 C8 C3 122.6(4) .
C9 C8 C3 109.6(4) .
C7 C8 Li1 85.1(4) .
C9 C8 Li1 89.1(4) .
C3 C8 Li1 66.9(4) .
C23 C9 C10 120.5(5) .
C23 C9 C8 120.9(5) .
C10 C9 C8 107.9(4) .
C23 C9 Li1 102.3(4) .
C10 C9 Li1 74.5(4) .
C8 C9 Li1 59.2(4) .
C26 C10 C9 119.9(5) .
C26 C10 C11 119.9(5) .
C9 C10 C11 108.8(4) .
C26 C10 Li1 101.2(4) .
C9 C10 Li1 75.3(4) .
C11 C10 Li1 58.7(4) .
C12 C11 C10 119.9(4) .
C12 C11 C3 122.2(4) .
C10 C11 C3 109.5(4) .
C12 C11 Li1 83.7(4) .
C10 C11 Li1 89.7(4) .
C3 C11 Li1 67.7(4) .
C11 C12 C28 120.5(5) .
C11 C12 C13 120.0(4) .
C28 C12 C13 107.5(4) .
C11 C12 Li1 64.1(4) .
C28 C12 Li1 100.6(4) .
C13 C12 Li1 74.2(4) .
C14 C13 C30 119.7(5) .
C14 C13 C12 121.0(4) .
C30 C13 C12 107.8(5) .
C14 C13 Li1 65.4(4) .
C30 C13 Li1 101.3(4) .
C12 C13 Li1 73.1(4) .
C13 C14 C15 119.5(4) .
C13 C14 C4 122.2(4) .
C15 C14 C4 109.8(4) .
C13 C14 Li1 82.7(5) .
C15 C14 Li1 91.0(4) .
C4 C14 Li1 67.6(4) .
C32 C15 C14 121.1(5) .
C32 C15 C16 120.0(5) .
C14 C15 C16 108.0(4) .
C17 C16 C5 120.8(5) .
C17 C16 C15 120.0(5) .
C5 C16 C15 108.2(4) .
C16 C17 C18 120.3(5) .
C16 C17 C34 119.6(6) .
C18 C17 C34 108.2(5) .
C19 C18 C17 119.7(5) .
C19 C18 C36 119.6(5) .
C17 C18 C36 108.3(5) .
C18 C19 C20 120.3(5) .
C18 C19 C6 119.8(5) .
C20 C19 C6 108.2(5) .
C38 C20 C19 120.3(5) .
C38 C20 C21 119.9(5) .
C19 C20 C21 109.0(5) .
C22 C21 C20 120.5(5) .
C22 C21 C7 119.9(5) .
C20 C21 C7 107.6(5) .
C21 C22 C23 120.3(5) .
C21 C22 C40 119.5(5) .
C23 C22 C40 108.1(5) .
C9 C23 C22 119.3(5) .
C9 C23 C24 120.1(5) .
C22 C23 C24 108.3(5) .
C25 C24 C41 120.4(5) .
C25 C24 C23 119.5(5) .
C41 C24 C23 108.1(5) .
C24 C25 C44 120.0(5) .
C24 C25 C26 120.8(5) .
C44 C25 C26 107.2(5) .
C10 C26 C27 119.7(5) .
C10 C26 C25 119.1(5) .
C27 C26 C25 108.9(5) .
C28 C27 C26 120.3(5) .
C28 C27 C45 119.6(5) .
C26 C27 C45 108.1(5) .
C27 C28 C29 120.2(5) .
C27 C28 C12 119.7(5) .
C29 C28 C12 108.7(5) .
C47 C29 C28 120.7(6) .
C47 C29 C30 119.1(6) .
C28 C29 C30 108.5(5) .
C31 C30 C13 120.4(5) .
C31 C30 C29 120.3(5) .
C13 C30 C29 107.4(5) .
C30 C31 C32 119.4(5) .
C30 C31 C49 120.2(6) .
C32 C31 C49 107.8(6) .
C15 C32 C33 119.7(6) .
C15 C32 C31 119.9(5) .
C33 C32 C31 108.7(5) .
C34 C33 C32 121.1(5) .
C34 C33 C50 119.8(6) .
C32 C33 C50 107.4(6) .
C33 C34 C17 119.6(5) .
C33 C34 C35 120.4(6) .
C17 C34 C35 107.7(6) .
C52 C35 C36 120.5(6) .
C52 C35 C34 120.0(6) .
C36 C35 C34 107.6(5) .
C37 C36 C35 119.9(5) .
C37 C36 C18 119.4(5) .
C35 C36 C18 108.2(5) .
C36 C37 C38 120.6(5) .
C36 C37 C54 119.2(6) .
C38 C37 C54 108.6(5) .
C20 C38 C37 119.7(5) .
C20 C38 C39 119.7(5) .
C37 C38 C39 107.8(5) .
C40 C39 C55 120.4(5) .
C40 C39 C38 120.2(5) .
C55 C39 C38 107.9(5) .
C39 C40 C41 120.0(5) .
C39 C40 C22 120.3(5) .
C41 C40 C22 107.3(5) .
C42 C41 C24 120.3(5) .
C42 C41 C40 119.4(5) .
C24 C41 C40 108.3(5) .
C41 C42 C56 120.7(5) .
C41 C42 C43 119.6(5) .
C56 C42 C43 107.8(5) .
C44 C43 C42 120.1(5) .
C44 C43 C58 119.5(5) .
C42 C43 C58 107.5(5) .
C43 C44 C25 119.6(5) .
C43 C44 C45 119.9(5) .
C25 C44 C45 108.5(5) .
C46 C45 C44 120.5(5) .
C46 C45 C27 119.8(6) .
C44 C45 C27 107.3(5) .
C45 C46 C59 120.3(6) .
C45 C46 C47 120.7(5) .
C59 C46 C47 107.4(6) .
C29 C47 C48 120.6(6) .
C29 C47 C46 119.1(6) .
C48 C47 C46 108.3(5) .
C49 C48 C47 120.1(6) .
C49 C48 C60 120.1(6) .
C47 C48 C60 107.6(6) .
C48 C49 C50 120.1(6) .
C48 C49 C31 119.7(6) .
C50 C49 C31 107.9(6) .
C51 C50 C49 119.9(6) .
C51 C50 C33 119.9(6) .
C49 C50 C33 108.3(5) .
C50 C51 C61 120.1(6) .
C50 C51 C52 120.0(6) .
C61 C51 C52 107.6(5) .
C35 C52 C53 119.8(6) .
C35 C52 C51 119.8(6) .
C53 C52 C51 108.8(6) .
C54 C53 C52 120.4(6) .
C54 C53 C62 119.9(6) .
C52 C53 C62 107.6(6) .
C53 C54 C37 120.3(6) .
C53 C54 C55 120.0(5) .
C37 C54 C55 107.5(5) .
C56 C55 C39 119.7(5) .
C56 C55 C54 119.9(5) .
C39 C55 C54 108.2(5) .
C55 C56 C57 120.2(5) .
C55 C56 C42 119.7(5) .
C57 C56 C42 108.5(5) .
C62 C57 C56 120.1(5) .
C62 C57 C58 119.7(5) .
C56 C57 C58 108.3(5) .
C59 C58 C57 120.3(6) .
C59 C58 C43 120.1(5) .
C57 C58 C43 107.9(5) .
C58 C59 C60 119.2(5) .
C58 C59 C46 119.7(6) .
C60 C59 C46 109.0(5) .
C61 C60 C59 121.3(6) .
C61 C60 C48 119.4(6) .
C59 C60 C48 107.8(6) .
C60 C61 C51 120.4(6) .
C60 C61 C62 119.2(6) .
C51 C61 C62 108.5(6) .
C57 C62 C61 120.4(6) .
C57 C62 C53 119.8(5) .
C61 C62 C53 107.6(5) .
C68 C63 C64 118.1(5) .
C68 C63 P2 124.4(4) .
C64 C63 P2 117.5(4) .
C65 C64 C63 121.1(5) .
C65 C64 H1 119.4 .
C63 C64 H1 119.4 .
C66 C65 C64 119.8(5) .
C66 C65 H2 120.1 .
C64 C65 H2 120.1 .
C65 C66 C67 120.0(5) .
C65 C66 H3 120.0 .
C67 C66 H3 120.0 .
C66 C67 C68 120.2(6) .
C66 C67 H4 119.9 .
C68 C67 H4 119.9 .
C67 C68 C63 120.7(5) .
C67 C68 H5 119.6 .
C63 C68 H5 119.6 .
C70 C69 C74 119.3(5) .
C70 C69 P2 119.8(4) .
C74 C69 P2 120.7(4) .
C69 C70 C71 120.7(5) .
C69 C70 H6 119.7 .
C71 C70 H6 119.7 .
C72 C71 C70 119.8(5) .
C72 C71 H7 120.1 .
C70 C71 H7 120.1 .
C73 C72 C71 119.8(5) .
C73 C72 H8 120.1 .
C71 C72 H8 120.1 .
C72 C73 C74 120.8(5) .
C72 C73 H9 119.6 .
C74 C73 H9 119.6 .
C73 C74 C69 119.7(5) .
C73 C74 H10 120.1 .
C69 C74 H10 120.1 .
C76 C75 C80 118.8(5) .
C76 C75 P2 121.0(4) .
C80 C75 P2 120.1(4) .
C77 C76 C75 120.8(6) .
C77 C76 H11 119.6 .
C75 C76 H11 119.6 .
C78 C77 C76 119.3(6) .
C78 C77 H12 120.3 .
C76 C77 H12 120.3 .
C79 C78 C77 121.2(6) .
C79 C78 H13 119.4 .
C77 C78 H13 119.4 .
C78 C79 C80 120.4(6) .
C78 C79 H14 119.8 .
C80 C79 H14 119.8 .
C79 C80 C75 119.5(6) .
C79 C80 H15 120.2 .
C75 C80 H15 120.2 .
C82 C81 C86 119.3(4) .
C82 C81 P1 123.8(4) .
C86 C81 P1 117.0(4) .
C81 C82 C83 119.5(5) .
C81 C82 H16 120.2 .
C83 C82 H16 120.2 .
C84 C83 C82 120.8(5) .
C84 C83 H17 119.6 .
C82 C83 H17 119.6 .
C83 C84 C85 119.9(5) .
C83 C84 H18 120.1 .
C85 C84 H18 120.1 .
C86 C85 C84 120.0(5) .
C86 C85 H19 120.0 .
C84 C85 H19 120.0 .
C85 C86 C81 120.5(5) .
C85 C86 H20 119.8 .
C81 C86 H20 119.8 .
C88 C87 C92 119.0(5) .
C88 C87 P1 120.0(4) .
C92 C87 P1 120.3(4) .
C89 C88 C87 120.2(7) .
C89 C88 H21 119.9 .
C87 C88 H21 119.9 .
C88 C89 C90 120.2(7) .
C88 C89 H22 119.9 .
C90 C89 H22 119.9 .
C91 C90 C89 120.3(6) .
C91 C90 H23 119.9 .
C89 C90 H23 119.9 .
C90 C91 C92 120.5(7) .
C90 C91 H24 119.7 .
C92 C91 H24 119.7 .
C91 C92 C87 119.8(7) .
C91 C92 H25 120.1 .
C87 C92 H25 120.1 .
C94 C93 C98 119.3(5) .
C94 C93 P1 121.8(4) .
C98 C93 P1 118.8(4) .
C93 C94 C95 120.0(5) .
C93 C94 H26 120.0 .
C95 C94 H26 120.0 .
C96 C95 C94 120.5(5) .
C96 C95 H27 119.7 .
C94 C95 H27 119.7 .
C95 C96 C97 119.8(5) .
C95 C96 H28 120.1 .
C97 C96 H28 120.1 .
C96 C97 C98 120.3(6) .
C96 C97 H29 119.8 .
C98 C97 H29 119.8 .
C97 C98 C93 120.0(5) .
C97 C98 H30 120.0 .
C93 C98 H30 120.0 .
F3 P3 F1 96.6(5) .
F3 P3 F5 91.3(4) .
F1 P3 F5 92.3(3) .
F3 P3 F6 90.4(5) .
F1 P3 F6 90.0(4) .
F5 P3 F6 177.0(5) .
F3 P3 F4 176.9(5) .
F1 P3 F4 86.5(4) .
F5 P3 F4 89.1(4) .
F6 P3 F4 89.1(5) .
F3 P3 F2 88.7(4) .
F1 P3 F2 174.6(4) .
F5 P3 F2 86.9(3) .
F6 P3 F2 90.6(4) .
F4 P3 F2 88.2(4) .
Cl4 C99 Cl3 109.9(4) .
Cl4 C99 Cl5 109.8(4) .
Cl3 C99 Cl5 110.5(3) .
Cl4 C99 H31 108.9 .
Cl3 C99 H31 108.9 .
Cl5 C99 H31 108.9 .
C102 C100 C101 118.4(9) 2_566
C102 C100 H32 120.8 2_566
C101 C100 H32 120.8 .
C100 C101 C102 122.0(10) .
C100 C101 H33 119.0 .
C102 C101 H33 119.0 .
C100 C102 C101 119.6(11) 2_566
C100 C102 H34 120.2 2_566
C101 C102 H34 120.2 .
C104 C103 C108 126.0(10) .
C104 C103 H35 117.0 .
C108 C103 H35 117.0 .
C103 C104 C105 116.7(9) .
C103 C104 H36 121.6 .
C105 C104 H36 121.6 .
C106 C105 C104 119.9(10) .
C106 C105 H37 120.0 .
C104 C105 H37 120.0 .
C107 C106 C105 121.2(11) .
C107 C106 H38 119.4 .
C105 C106 H38 119.4 .
C106 C107 C108 121.0(14) .
C106 C107 H39 119.5 .
C108 C107 H39 119.5 .
C107 C108 C103 115.1(11) .
C107 C108 H40 122.5 .
C103 C108 H40 122.5 .
C110 C109 C114 120.0 .
C110 C109 Cl6 116.0(18) .
C114 C109 Cl6 123.6(18) .
C111 C110 C109 120.0 .
C111 C110 H41 120.0 .
C109 C110 H41 120.0 .
C110 C111 C112 120.0 .
C110 C111 H42 120.0 .
C112 C111 H42 120.0 .
C113 C112 C111 120.0 .
C113 C112 H43 120.0 .
C111 C112 H43 120.0 .
C114 C113 C112 120.0 .
C114 C113 H44 120.0 .
C112 C113 H44 120.0 .
C113 C114 C109 120.0 .
C113 C114 Cl7 123(2) .
C109 C114 Cl7 117(2) .

loop_
_geom_bond_atom_site_label_1
_geom_bond_atom_site_label_2
_geom_bond_distance
_geom_bond_site_symmetry_2
Ir1 C1 1.836(13) .
Ir1 C2 1.85(3) .
Ir1 C3 2.161(4) .
Ir1 C4 2.165(5) .
Ir1 P1 2.3876(12) .
Ir1 P2 2.3901(12) .
Ir1 Cl1 2.391(3) .
Ir1 Cl2 2.413(7) .
P1 C87 1.819(5) .
P1 C93 1.824(5) .
P1 C81 1.827(5) .
P2 C69 1.820(5) .
P2 C63 1.825(5) .
P2 C75 1.826(5) .
C1 O1 1.14(2) .
C2 O2 1.09(4) .
C3 C11 1.496(6) .
C3 C8 1.499(6) .
C3 C4 1.523(6) .
C3 Li1 2.252(12) .
C4 C14 1.496(6) .
C4 C5 1.496(6) .
C4 Li1 2.284(13) .
Li1 C11 2.345(13) .
Li1 C8 2.367(13) .
Li1 C14 2.388(15) .
Li1 C5 2.429(15) .
Li1 C12 2.591(14) .
Li1 C13 2.605(15) .
Li1 C7 2.636(14) .
Li1 C6 2.664(15) .
Li1 C10 2.745(14) .
Li1 C9 2.756(14) .
C5 C6 1.379(7) .
C5 C16 1.454(7) .
C6 C19 1.457(7) .
C6 C7 1.472(7) .
C7 C8 1.379(7) .
C7 C21 1.457(7) .
C8 C9 1.447(7) .
C9 C23 1.396(7) .
C9 C10 1.432(7) .
C10 C26 1.413(7) .
C10 C11 1.439(7) .
C11 C12 1.390(7) .
C12 C28 1.446(7) .
C12 C13 1.464(7) .
C13 C14 1.387(7) .
C13 C30 1.454(7) .
C14 C15 1.441(7) .
C15 C32 1.380(7) .
C15 C16 1.455(8) .
C16 C17 1.396(8) .
C17 C18 1.422(9) .
C17 C34 1.452(8) .
C18 C19 1.404(8) .
C18 C36 1.451(8) .
C19 C20 1.436(8) .
C20 C38 1.395(7) .
C20 C21 1.452(8) .
C21 C22 1.390(8) .
C22 C23 1.438(8) .
C22 C40 1.460(7) .
C23 C24 1.453(7) .
C24 C25 1.385(8) .
C24 C41 1.439(8) .
C25 C44 1.453(8) .
C25 C26 1.458(8) .
C26 C27 1.436(8) .
C27 C28 1.395(8) .
C27 C45 1.463(7) .
C28 C29 1.430(9) .
C29 C47 1.399(8) .
C29 C30 1.457(9) .
C30 C31 1.390(9) .
C31 C32 1.449(9) .
C31 C49 1.459(8) .
C32 C33 1.445(9) .
C33 C34 1.381(10) .
C33 C50 1.465(9) .
C34 C35 1.454(9) .
C35 C52 1.391(9) .
C35 C36 1.435(9) .
C36 C37 1.402(9) .
C37 C38 1.441(8) .
C37 C54 1.454(8) .
C38 C39 1.460(8) .
C39 C40 1.381(8) .
C39 C55 1.448(8) .
C40 C41 1.458(8) .
C41 C42 1.388(8) .
C42 C56 1.441(8) .
C42 C43 1.455(8) .
C43 C44 1.393(8) .
C43 C58 1.456(8) .
C44 C45 1.458(9) .
C45 C46 1.377(9) .
C46 C59 1.446(8) .
C46 C47 1.454(9) .
C47 C48 1.452(10) .
C48 C49 1.385(10) .
C48 C60 1.458(9) .
C49 C50 1.444(10) .
C50 C51 1.387(9) .
C51 C61 1.445(9) .
C51 C52 1.460(10) .
C52 C53 1.439(9) .
C53 C54 1.378(9) .
C53 C62 1.470(9) .
C54 C55 1.455(9) .
C55 C56 1.399(8) .
C56 C57 1.438(8) .
C57 C62 1.391(9) .
C57 C58 1.442(8) .
C58 C59 1.403(9) .
C59 C60 1.439(9) .
C60 C61 1.383(9) .
C61 C62 1.454(8) .
C63 C68 1.393(8) .
C63 C64 1.403(7) .
C64 C65 1.389(8) .
C64 H1 0.9500 .
C65 C66 1.383(8) .
C65 H2 0.9500 .
C66 C67 1.386(9) .
C66 H3 0.9500 .
C67 C68 1.392(8) .
C67 H4 0.9500 .
C68 H5 0.9500 .
C69 C70 1.390(7) .
C69 C74 1.395(7) .
C70 C71 1.395(7) .
C70 H6 0.9500 .
C71 C72 1.385(8) .
C71 H7 0.9500 .
C72 C73 1.382(8) .
C72 H8 0.9500 .
C73 C74 1.393(8) .
C73 H9 0.9500 .
C74 H10 0.9500 .
C75 C76 1.395(8) .
C75 C80 1.415(7) .
C76 C77 1.388(8) .
C76 H11 0.9500 .
C77 C78 1.386(10) .
C77 H12 0.9500 .
C78 C79 1.365(11) .
C78 H13 0.9500 .
C79 C80 1.394(8) .
C79 H14 0.9500 .
C80 H15 0.9500 .
C81 C82 1.396(7) .
C81 C86 1.408(7) .
C82 C83 1.398(7) .
C82 H16 0.9500 .
C83 C84 1.382(8) .
C83 H17 0.9500 .
C84 C85 1.394(8) .
C84 H18 0.9500 .
C85 C86 1.383(7) .
C85 H19 0.9500 .
C86 H20 0.9500 .
C87 C88 1.398(8) .
C87 C92 1.401(8) .
C88 C89 1.385(9) .
C88 H21 0.9500 .
C89 C90 1.387(12) .
C89 H22 0.9500 .
C90 C91 1.365(12) .
C90 H23 0.9500 .
C91 C92 1.396(9) .
C91 H24 0.9500 .
C92 H25 0.9500 .
C93 C94 1.385(7) .
C93 C98 1.396(7) .
C94 C95 1.388(8) .
C94 H26 0.9500 .
C95 C96 1.375(9) .
C95 H27 0.9500 .
C96 C97 1.379(9) .
C96 H28 0.9500 .
C97 C98 1.384(8) .
C97 H29 0.9500 .
C98 H30 0.9500 .
P3 F3 1.550(7) .
P3 F1 1.556(5) .
P3 F5 1.569(5) .
P3 F6 1.575(6) .
P3 F4 1.579(7) .
P3 F2 1.602(6) .
C99 Cl4 1.758(6) .
C99 Cl3 1.762(7) .
C99 Cl5 1.768(7) .
C99 H31 1.0000 .
C100 C102 1.355(14) 2_566
C100 C101 1.375(15) .
C100 H32 0.9500 .
C101 C102 1.400(13) .
C101 H33 0.9500 .
C102 C100 1.355(14) 2_566
C102 H34 0.9500 .
C103 C104 1.298(14) .
C103 C108 1.398(14) .
C103 H35 0.9500 .
C104 C105 1.421(13) .
C104 H36 0.9500 .
C105 C106 1.349(14) .
C105 H37 0.9500 .
C106 C107 1.349(16) .
C106 H38 0.9500 .
C107 C108 1.388(15) .
C107 H39 0.9500 .
C108 H40 0.9500 .
Cl6 C109 1.64(3) .
Cl7 C114 1.59(2) .
C109 C110 1.3900 .
C109 C114 1.3900 .
C110 C111 1.3900 .
C110 H41 0.9500 .
C111 C112 1.3900 .
C111 H42 0.9500 .
C112 C113 1.3900 .
C112 H43 0.9500 .
C113 C114 1.3900 .
C113 H44 0.9500 .

loop_
_geom_torsion_atom_site_label_1
_geom_torsion_atom_site_label_2
_geom_torsion_atom_site_label_3
_geom_torsion_atom_site_label_4
_geom_torsion
_geom_torsion_site_symmetry_1
_geom_torsion_site_symmetry_4
C1 Ir1 P1 C87 18.2(3) . .
C2 Ir1 P1 C87 -158.6(5) . .
C3 Ir1 P1 C87 110.9(2) . .
C4 Ir1 P1 C87 113.7(3) . .
P2 Ir1 P1 C87 -69.0(2) . .
Cl1 Ir1 P1 C87 -160.7(2) . .
Cl2 Ir1 P1 C87 19.3(2) . .
C1 Ir1 P1 C93 140.6(3) . .
C2 Ir1 P1 C93 -36.2(5) . .
C3 Ir1 P1 C93 -126.7(2) . .
C4 Ir1 P1 C93 -123.9(3) . .
P2 Ir1 P1 C93 53.5(2) . .
Cl1 Ir1 P1 C93 -38.3(2) . .
Cl2 Ir1 P1 C93 141.7(2) . .
C1 Ir1 P1 C81 -102.9(3) . .
C2 Ir1 P1 C81 80.3(5) . .
C3 Ir1 P1 C81 -10.2(2) . .
C4 Ir1 P1 C81 -7.3(3) . .
P2 Ir1 P1 C81 169.98(17) . .
Cl1 Ir1 P1 C81 78.26(18) . .
Cl2 Ir1 P1 C81 -101.81(19) . .
C1 Ir1 P2 C69 -32.7(3) . .
C2 Ir1 P2 C69 145.6(5) . .
C3 Ir1 P2 C69 -120.7(3) . .
C4 Ir1 P2 C69 -122.6(2) . .
P1 Ir1 P2 C69 59.07(18) . .
Cl1 Ir1 P2 C69 146.66(18) . .
Cl2 Ir1 P2 C69 -36.2(2) . .
C1 Ir1 P2 C63 82.9(3) . .
C2 Ir1 P2 C63 -98.9(5) . .
C3 Ir1 P2 C63 -5.2(3) . .
C4 Ir1 P2 C63 -7.1(2) . .
P1 Ir1 P2 C63 174.62(18) . .
Cl1 Ir1 P2 C63 -97.79(19) . .
Cl2 Ir1 P2 C63 79.4(2) . .
C1 Ir1 P2 C75 -154.3(4) . .
C2 Ir1 P2 C75 23.9(5) . .
C3 Ir1 P2 C75 117.6(3) . .
C4 Ir1 P2 C75 115.7(2) . .
P1 Ir1 P2 C75 -62.6(2) . .
Cl1 Ir1 P2 C75 25.0(2) . .
Cl2 Ir1 P2 C75 -157.8(2) . .
C2 Ir1 C1 O1 -115(15) . .
C3 Ir1 C1 O1 63(13) . .
C4 Ir1 C1 O1 21(13) . .
P1 Ir1 C1 O1 164(13) . .
P2 Ir1 C1 O1 -83(13) . .
Cl1 Ir1 C1 O1 -117(15) . .
Cl2 Ir1 C1 O1 2(9) . .
C1 Ir1 C2 O2 45(100) . .
C3 Ir1 C2 O2 -133(100) . .
C4 Ir1 C2 O2 -91(100) . .
P1 Ir1 C2 O2 127(100) . .
P2 Ir1 C2 O2 13(100) . .
Cl1 Ir1 C2 O2 -136(100) . .
Cl2 Ir1 C2 O2 -17(100) . .
C1 Ir1 C3 C11 20.9(5) . .
C2 Ir1 C3 C11 -159.3(6) . .
C4 Ir1 C3 C11 109.8(5) . .
P1 Ir1 C3 C11 -72.8(4) . .
P2 Ir1 C3 C11 107.0(4) . .
Cl1 Ir1 C3 C11 -159.2(4) . .
Cl2 Ir1 C3 C11 23.9(4) . .
C1 Ir1 C3 C8 162.0(5) . .
C2 Ir1 C3 C8 -18.1(6) . .
C4 Ir1 C3 C8 -109.0(5) . .
P1 Ir1 C3 C8 68.4(4) . .
P2 Ir1 C3 C8 -111.8(4) . .
Cl1 Ir1 C3 C8 -18.0(4) . .
Cl2 Ir1 C3 C8 165.1(4) . .
C1 Ir1 C3 C4 -89.0(4) . .
C2 Ir1 C3 C4 90.9(5) . .
P1 Ir1 C3 C4 177.4(2) . .
P2 Ir1 C3 C4 -2.8(4) . .
Cl1 Ir1 C3 C4 91.0(2) . .
Cl2 Ir1 C3 C4 -85.9(2) . .
C1 Ir1 C3 Li1 -87.4(7) . .
C2 Ir1 C3 Li1 92.5(8) . .
C4 Ir1 C3 Li1 1.6(6) . .
P1 Ir1 C3 Li1 179.0(7) . .
P2 Ir1 C3 Li1 -1.2(8) . .
Cl1 Ir1 C3 Li1 92.6(7) . .
Cl2 Ir1 C3 Li1 -84.3(7) . .
C11 C3 C4 C14 0.2(6) . .
C8 C3 C4 C14 -122.5(4) . .
Ir1 C3 C4 C14 118.5(4) . .
Li1 C3 C4 C14 -60.4(5) . .
C11 C3 C4 C5 123.2(4) . .
C8 C3 C4 C5 0.5(6) . .
Ir1 C3 C4 C5 -118.5(4) . .
Li1 C3 C4 C5 62.6(5) . .
C11 C3 C4 Ir1 -118.4(4) . .
C8 C3 C4 Ir1 118.9(4) . .
Li1 C3 C4 Ir1 -178.9(4) . .
C11 C3 C4 Li1 60.6(5) . .
C8 C3 C4 Li1 -62.1(5) . .
Ir1 C3 C4 Li1 178.9(4) . .
C1 Ir1 C4 C14 -16.4(5) . .
C2 Ir1 C4 C14 161.4(6) . .
C3 Ir1 C4 C14 -108.5(5) . .
P1 Ir1 C4 C14 -112.7(4) . .
P2 Ir1 C4 C14 69.8(4) . .
Cl1 Ir1 C4 C14 162.8(4) . .
Cl2 Ir1 C4 C14 -15.2(4) . .
C1 Ir1 C4 C5 -159.2(5) . .
C2 Ir1 C4 C5 18.6(6) . .
C3 Ir1 C4 C5 108.7(5) . .
P1 Ir1 C4 C5 104.5(4) . .
P2 Ir1 C4 C5 -73.0(4) . .
Cl1 Ir1 C4 C5 20.0(4) . .
Cl2 Ir1 C4 C5 -158.0(4) . .
C1 Ir1 C4 C3 92.1(4) . .
C2 Ir1 C4 C3 -90.1(5) . .
P1 Ir1 C4 C3 -4.2(3) . .
P2 Ir1 C4 C3 178.3(2) . .
Cl1 Ir1 C4 C3 -88.6(2) . .
Cl2 Ir1 C4 C3 93.3(2) . .
C1 Ir1 C4 Li1 90.6(7) . .
C2 Ir1 C4 Li1 -91.6(8) . .
C3 Ir1 C4 Li1 -1.5(6) . .
P1 Ir1 C4 Li1 -5.7(7) . .
P2 Ir1 C4 Li1 176.8(6) . .
Cl1 Ir1 C4 Li1 -90.1(6) . .
Cl2 Ir1 C4 Li1 91.8(6) . .
C11 C3 Li1 C4 -126.5(4) . .
C8 C3 Li1 C4 125.2(4) . .
Ir1 C3 Li1 C4 -1.6(6) . .
C8 C3 Li1 C11 -108.3(4) . .
C4 C3 Li1 C11 126.5(4) . .
Ir1 C3 Li1 C11 124.9(6) . .
C11 C3 Li1 C8 108.3(4) . .
C4 C3 Li1 C8 -125.2(4) . .
Ir1 C3 Li1 C8 -126.8(6) . .
C11 C3 Li1 C14 -94.5(4) . .
C8 C3 Li1 C14 157.2(4) . .
C4 C3 Li1 C14 32.0(3) . .
Ir1 C3 Li1 C14 30.4(7) . .
C11 C3 Li1 C5 -158.8(4) . .
C8 C3 Li1 C5 92.9(4) . .
C4 C3 Li1 C5 -32.3(3) . .
Ir1 C3 Li1 C5 -33.9(7) . .
C11 C3 Li1 C12 -28.0(3) . .
C8 C3 Li1 C12 -136.3(4) . .
C4 C3 Li1 C12 98.5(4) . .
Ir1 C3 Li1 C12 96.9(6) . .
C11 C3 Li1 C13 -61.3(3) . .
C8 C3 Li1 C13 -169.6(4) . .
C4 C3 Li1 C13 65.2(3) . .
Ir1 C3 Li1 C13 63.6(7) . .
C11 C3 Li1 C7 135.8(4) . .
C8 C3 Li1 C7 27.6(3) . .
C4 C3 Li1 C7 -97.6(3) . .
Ir1 C3 Li1 C7 -99.2(6) . .
C11 C3 Li1 C6 168.8(4) . .
C8 C3 Li1 C6 60.5(3) . .
C4 C3 Li1 C6 -64.7(3) . .
Ir1 C3 Li1 C6 -66.3(7) . .
C11 C3 Li1 C10 36.0(3) . .
C8 C3 Li1 C10 -72.3(3) . .
C4 C3 Li1 C10 162.5(4) . .
Ir1 C3 Li1 C10 160.9(5) . .
C11 C3 Li1 C9 72.4(3) . .
C8 C3 Li1 C9 -35.8(3) . .
C4 C3 Li1 C9 -161.0(4) . .
Ir1 C3 Li1 C9 -162.6(5) . .
C14 C4 Li1 C3 126.3(4) . .
C5 C4 Li1 C3 -125.3(4) . .
Ir1 C4 Li1 C3 1.5(6) . .
C14 C4 Li1 C11 94.1(4) . .
C5 C4 Li1 C11 -157.6(4) . .
C3 C4 Li1 C11 -32.3(3) . .
Ir1 C4 Li1 C11 -30.8(7) . .
C14 C4 Li1 C8 159.2(4) . .
C5 C4 Li1 C8 -92.4(4) . .
C3 C4 Li1 C8 32.9(3) . .
Ir1 C4 Li1 C8 34.4(7) . .
C5 C4 Li1 C14 108.4(4) . .
C3 C4 Li1 C14 -126.3(4) . .
Ir1 C4 Li1 C14 -124.8(6) . .
C14 C4 Li1 C5 -108.4(4) . .
C3 C4 Li1 C5 125.3(4) . .
Ir1 C4 Li1 C5 126.8(6) . .
C14 C4 Li1 C12 60.5(3) . .
C5 C4 Li1 C12 168.9(4) . .
C3 C4 Li1 C12 -65.8(3) . .
Ir1 C4 Li1 C12 -64.3(6) . .
C14 C4 Li1 C13 27.6(3) . .
C5 C4 Li1 C13 136.0(4) . .
C3 C4 Li1 C13 -98.7(4) . .
Ir1 C4 Li1 C13 -97.2(5) . .
C14 C4 Li1 C7 -167.8(4) . .
C5 C4 Li1 C7 -59.5(3) . .
C3 C4 Li1 C7 65.8(3) . .
Ir1 C4 Li1 C7 67.3(6) . .
C14 C4 Li1 C6 -135.2(4) . .
C5 C4 Li1 C6 -26.8(3) . .
C3 C4 Li1 C6 98.5(3) . .
Ir1 C4 Li1 C6 100.0(5) . .
C14 C4 Li1 C10 111.8(5) . .
C5 C4 Li1 C10 -139.8(5) . .
C3 C4 Li1 C10 -14.5(3) . .
Ir1 C4 Li1 C10 -13.0(8) . .
C14 C4 Li1 C9 142.1(5) . .
C5 C4 Li1 C9 -109.6(4) . .
C3 C4 Li1 C9 15.7(3) . .
Ir1 C4 Li1 C9 17.2(8) . .
C14 C4 C5 C6 135.9(5) . .
C3 C4 C5 C6 6.5(6) . .
Ir1 C4 C5 C6 -75.3(5) . .
Li1 C4 C5 C6 65.0(6) . .
C14 C4 C5 C16 -10.4(5) . .
C3 C4 C5 C16 -139.7(4) . .
Ir1 C4 C5 C16 138.5(4) . .
Li1 C4 C5 C16 -81.3(5) . .
C14 C4 C5 Li1 70.8(5) . .
C3 C4 C5 Li1 -58.5(5) . .
Ir1 C4 C5 Li1 -140.3(5) . .
C3 Li1 C5 C6 -95.8(4) . .
C4 Li1 C5 C6 -130.1(4) . .
C11 Li1 C5 C6 -109.0(5) . .
C8 Li1 C5 C6 -56.1(4) . .
C14 Li1 C5 C6 -172.5(4) . .
C12 Li1 C5 C6 -141.5(5) . .
C13 Li1 C5 C6 -167.9(4) . .
C7 Li1 C5 C6 -25.7(3) . .
C10 Li1 C5 C6 -81.5(6) . .
C9 Li1 C5 C6 -53.6(5) . .
C3 Li1 C5 C16 145.2(4) . .
C4 Li1 C5 C16 110.9(4) . .
C11 Li1 C5 C16 132.1(5) . .
C8 Li1 C5 C16 -175.1(4) . .
C14 Li1 C5 C16 68.5(4) . .
C12 Li1 C5 C16 99.5(5) . .
C13 Li1 C5 C16 73.2(4) . .
C7 Li1 C5 C16 -144.7(4) . .
C6 Li1 C5 C16 -119.0(4) . .
C10 Li1 C5 C16 159.5(6) . .
C9 Li1 C5 C16 -172.6(5) . .
C3 Li1 C5 C4 34.3(3) . .
C11 Li1 C5 C4 21.2(4) . .
C8 Li1 C5 C4 74.0(3) . .
C14 Li1 C5 C4 -42.4(3) . .
C12 Li1 C5 C4 -11.4(4) . .
C13 Li1 C5 C4 -37.7(3) . .
C7 Li1 C5 C4 104.4(4) . .
C6 Li1 C5 C4 130.1(4) . .
C10 Li1 C5 C4 48.6(5) . .
C9 Li1 C5 C4 76.5(4) . .
C16 C5 C6 C19 -1.8(7) . .
C4 C5 C6 C19 -145.1(5) . .
Li1 C5 C6 C19 -88.5(5) . .
C16 C5 C6 C7 136.4(5) . .
C4 C5 C6 C7 -6.9(7) . .
Li1 C5 C6 C7 49.7(5) . .
C16 C5 C6 Li1 86.7(5) . .
C4 C5 C6 Li1 -56.6(5) . .
C3 Li1 C6 C5 72.6(4) . .
C4 Li1 C6 C5 31.7(3) . .
C11 Li1 C6 C5 79.9(6) . .
C8 Li1 C6 C5 111.3(4) . .
C14 Li1 C6 C5 6.4(3) . .
C12 Li1 C6 C5 52.3(7) . .
C13 Li1 C6 C5 14.1(5) . .
C7 Li1 C6 C5 136.3(5) . .
C10 Li1 C6 C5 113.8(6) . .
C9 Li1 C6 C5 128.7(4) . .
C3 Li1 C6 C19 -168.7(4) . .
C4 Li1 C6 C19 150.4(4) . .
C11 Li1 C6 C19 -161.4(5) . .
C8 Li1 C6 C19 -130.1(4) . .
C14 Li1 C6 C19 125.1(4) . .
C5 Li1 C6 C19 118.7(5) . .
C12 Li1 C6 C19 171.0(7) . .
C13 Li1 C6 C19 132.8(5) . .
C7 Li1 C6 C19 -105.0(5) . .
C10 Li1 C6 C19 -127.5(5) . .
C9 Li1 C6 C19 -112.6(4) . .
C3 Li1 C6 C7 -63.7(4) . .
C4 Li1 C6 C7 -104.6(4) . .
C11 Li1 C6 C7 -56.4(5) . .
C8 Li1 C6 C7 -25.1(3) . .
C14 Li1 C6 C7 -129.9(4) . .
C5 Li1 C6 C7 -136.3(5) . .
C12 Li1 C6 C7 -84.0(8) . .
C13 Li1 C6 C7 -122.2(6) . .
C10 Li1 C6 C7 -22.5(5) . .
C9 Li1 C6 C7 -7.6(3) . .
C5 C6 C7 C8 -0.3(7) . .
C19 C6 C7 C8 142.7(4) . .
Li1 C6 C7 C8 46.0(5) . .
C5 C6 C7 C21 -143.5(4) . .
C19 C6 C7 C21 -0.5(5) . .
Li1 C6 C7 C21 -97.1(4) . .
C5 C6 C7 Li1 -46.4(5) . .
C19 C6 C7 Li1 96.6(4) . .
C3 Li1 C7 C8 -33.0(3) . .
C4 Li1 C7 C8 -74.0(4) . .
C11 Li1 C7 C8 -7.6(4) . .
C14 Li1 C7 C8 -81.7(5) . .
C5 Li1 C7 C8 -111.4(4) . .
C12 Li1 C7 C8 -16.1(6) . .
C13 Li1 C7 C8 -55.5(7) . .
C6 Li1 C7 C8 -136.1(5) . .
C10 Li1 C7 C8 22.9(3) . .
C9 Li1 C7 C8 34.4(3) . .
C3 Li1 C7 C21 -151.3(4) . .
C4 Li1 C7 C21 167.7(4) . .
C11 Li1 C7 C21 -126.0(5) . .
C8 Li1 C7 C21 -118.3(5) . .
C14 Li1 C7 C21 159.9(5) . .
C5 Li1 C7 C21 130.3(4) . .
C12 Li1 C7 C21 -134.4(6) . .
C13 Li1 C7 C21 -173.8(7) . .
C6 Li1 C7 C21 105.5(5) . .
C10 Li1 C7 C21 -95.5(4) . .
C9 Li1 C7 C21 -83.9(4) . .
C3 Li1 C7 C6 103.1(4) . .
C4 Li1 C7 C6 62.2(4) . .
C11 Li1 C7 C6 128.5(5) . .
C8 Li1 C7 C6 136.1(5) . .
C14 Li1 C7 C6 54.4(5) . .
C5 Li1 C7 C6 24.7(3) . .
C12 Li1 C7 C6 120.0(7) . .
C13 Li1 C7 C6 80.7(8) . .
C10 Li1 C7 C6 159.0(4) . .
C9 Li1 C7 C6 170.6(4) . .
C21 C7 C8 C9 1.4(7) . .
C6 C7 C8 C9 -137.2(5) . .
Li1 C7 C8 C9 -86.2(5) . .
C21 C7 C8 C3 146.2(5) . .
C6 C7 C8 C3 7.6(7) . .
Li1 C7 C8 C3 58.6(5) . .
C21 C7 C8 Li1 87.7(5) . .
C6 C7 C8 Li1 -51.0(5) . .
C11 C3 C8 C7 -137.3(4) . .
C4 C3 C8 C7 -7.4(6) . .
Ir1 C3 C8 C7 75.0(5) . .
Li1 C3 C8 C7 -67.5(6) . .
C11 C3 C8 C9 10.5(5) . .
C4 C3 C8 C9 140.4(4) . .
Ir1 C3 C8 C9 -137.2(3) . .
Li1 C3 C8 C9 80.3(5) . .
C11 C3 C8 Li1 -69.8(5) . .
C4 C3 C8 Li1 60.1(5) . .
Ir1 C3 C8 Li1 142.5(5) . .
C3 Li1 C8 C7 128.6(4) . .
C4 Li1 C8 C7 94.5(4) . .
C11 Li1 C8 C7 171.2(4) . .
C14 Li1 C8 C7 107.2(5) . .
C5 Li1 C8 C7 55.7(4) . .
C12 Li1 C8 C7 166.4(5) . .
C13 Li1 C8 C7 139.3(6) . .
C6 Li1 C8 C7 25.7(3) . .
C10 Li1 C8 C7 -151.4(4) . .
C9 Li1 C8 C7 -119.6(4) . .
C3 Li1 C8 C9 -111.8(4) . .
C4 Li1 C8 C9 -145.9(4) . .
C11 Li1 C8 C9 -69.2(4) . .
C14 Li1 C8 C9 -133.2(5) . .
C5 Li1 C8 C9 175.4(4) . .
C12 Li1 C8 C9 -74.0(4) . .
C13 Li1 C8 C9 -101.1(6) . .
C7 Li1 C8 C9 119.6(4) . .
C6 Li1 C8 C9 145.3(4) . .
C10 Li1 C8 C9 -31.8(3) . .
C4 Li1 C8 C3 -34.1(3) . .
C11 Li1 C8 C3 42.6(3) . .
C14 Li1 C8 C3 -21.4(4) . .
C5 Li1 C8 C3 -72.9(4) . .
C12 Li1 C8 C3 37.8(3) . .
C13 Li1 C8 C3 10.7(4) . .
C7 Li1 C8 C3 -128.6(4) . .
C6 Li1 C8 C3 -102.9(4) . .
C10 Li1 C8 C3 80.0(3) . .
C9 Li1 C8 C3 111.8(4) . .
C7 C8 C9 C23 -2.2(7) . .
C3 C8 C9 C23 -151.2(4) . .
Li1 C8 C9 C23 -86.1(5) . .
C7 C8 C9 C10 142.5(4) . .
C3 C8 C9 C10 -6.5(5) . .
Li1 C8 C9 C10 58.6(5) . .
C7 C8 C9 Li1 83.9(5) . .
C3 C8 C9 Li1 -65.1(4) . .
C3 Li1 C9 C23 161.9(5) . .
C4 Li1 C9 C23 150.0(5) . .
C11 Li1 C9 C23 -151.5(4) . .
C8 Li1 C9 C23 118.8(5) . .
C14 Li1 C9 C23 176.1(6) . .
C5 Li1 C9 C23 114.2(5) . .
C12 Li1 C9 C23 -136.7(4) . .
C13 Li1 C9 C23 -149.1(5) . .
C7 Li1 C9 C23 84.6(4) . .
C6 Li1 C9 C23 89.7(4) . .
C10 Li1 C9 C23 -118.6(5) . .
C3 Li1 C9 C10 -79.5(4) . .
C4 Li1 C9 C10 -91.4(5) . .
C11 Li1 C9 C10 -32.9(3) . .
C8 Li1 C9 C10 -122.6(5) . .
C14 Li1 C9 C10 -65.3(6) . .
C5 Li1 C9 C10 -127.1(5) . .
C12 Li1 C9 C10 -18.0(3) . .
C13 Li1 C9 C10 -30.5(5) . .
C7 Li1 C9 C10 -156.7(4) . .
C6 Li1 C9 C10 -151.7(4) . .
C3 Li1 C9 C8 43.1(3) . .
C4 Li1 C9 C8 31.2(4) . .
C11 Li1 C9 C8 89.7(4) . .
C14 Li1 C9 C8 57.3(6) . .
C5 Li1 C9 C8 -4.6(4) . .
C12 Li1 C9 C8 104.5(4) . .
C13 Li1 C9 C8 92.1(6) . .
C7 Li1 C9 C8 -34.2(3) . .
C6 Li1 C9 C8 -29.1(3) . .
C10 Li1 C9 C8 122.6(5) . .
C23 C9 C10 C26 0.7(7) . .
C8 C9 C10 C26 -144.2(5) . .
Li1 C9 C10 C26 -94.6(5) . .
C23 C9 C10 C11 144.2(5) . .
C8 C9 C10 C11 -0.6(5) . .
Li1 C9 C10 C11 48.9(4) . .
C23 C9 C10 Li1 95.3(5) . .
C8 C9 C10 Li1 -49.5(4) . .
C3 Li1 C10 C26 -161.8(5) . .
C4 Li1 C10 C26 -150.9(5) . .
C11 Li1 C10 C26 -118.4(5) . .
C8 Li1 C10 C26 151.7(4) . .
C14 Li1 C10 C26 -115.0(5) . .
C5 Li1 C10 C26 -177.7(6) . .
C12 Li1 C10 C26 -83.8(4) . .
C13 Li1 C10 C26 -89.5(4) . .
C7 Li1 C10 C26 137.1(4) . .
C6 Li1 C10 C26 149.0(5) . .
C9 Li1 C10 C26 118.3(5) . .
C3 Li1 C10 C9 79.8(4) . .
C4 Li1 C10 C9 90.8(5) . .
C11 Li1 C10 C9 123.3(5) . .
C8 Li1 C10 C9 33.4(3) . .
C14 Li1 C10 C9 126.7(5) . .
C5 Li1 C10 C9 64.0(6) . .
C12 Li1 C10 C9 157.8(4) . .
C13 Li1 C10 C9 152.2(4) . .
C7 Li1 C10 C9 18.8(3) . .
C6 Li1 C10 C9 30.7(5) . .
C3 Li1 C10 C11 -43.5(3) . .
C4 Li1 C10 C11 -32.5(4) . .
C8 Li1 C10 C11 -90.0(4) . .
C14 Li1 C10 C11 3.4(4) . .
C5 Li1 C10 C11 -59.3(6) . .
C12 Li1 C10 C11 34.5(3) . .
C13 Li1 C10 C11 28.9(3) . .
C7 Li1 C10 C11 -104.6(4) . .
C6 Li1 C10 C11 -92.7(5) . .
C9 Li1 C10 C11 -123.3(5) . .
C26 C10 C11 C12 2.4(7) . .
C9 C10 C11 C12 -141.2(4) . .
Li1 C10 C11 C12 -82.5(5) . .
C26 C10 C11 C3 151.1(4) . .
C9 C10 C11 C3 7.5(5) . .
Li1 C10 C11 C3 66.1(4) . .
C26 C10 C11 Li1 84.9(5) . .
C9 C10 C11 Li1 -58.6(5) . .
C8 C3 C11 C12 137.0(4) . .
C4 C3 C11 C12 7.5(6) . .
Ir1 C3 C11 C12 -75.2(5) . .
Li1 C3 C11 C12 66.5(6) . .
C8 C3 C11 C10 -10.8(5) . .
C4 C3 C11 C10 -140.3(4) . .
Ir1 C3 C11 C10 137.0(3) . .
Li1 C3 C11 C10 -81.3(5) . .
C8 C3 C11 Li1 70.5(5) . .
C4 C3 C11 Li1 -59.0(5) . .
Ir1 C3 C11 Li1 -141.7(5) . .
C3 Li1 C11 C12 -128.6(4) . .
C4 Li1 C11 C12 -95.3(4) . .
C8 Li1 C11 C12 -171.0(4) . .
C14 Li1 C11 C12 -56.6(4) . .
C5 Li1 C11 C12 -108.8(5) . .
C13 Li1 C11 C12 -25.9(3) . .
C7 Li1 C11 C12 -166.4(5) . .
C6 Li1 C11 C12 -140.1(6) . .
C10 Li1 C11 C12 120.1(4) . .
C9 Li1 C11 C12 151.5(4) . .
C3 Li1 C11 C10 111.3(4) . .
C4 Li1 C11 C10 144.6(4) . .
C8 Li1 C11 C10 68.9(4) . .
C14 Li1 C11 C10 -176.7(4) . .
C5 Li1 C11 C10 131.1(5) . .
C12 Li1 C11 C10 -120.1(4) . .
C13 Li1 C11 C10 -146.0(4) . .
C7 Li1 C11 C10 73.5(4) . .
C6 Li1 C11 C10 99.8(5) . .
C9 Li1 C11 C10 31.4(3) . .
C4 Li1 C11 C3 33.3(3) . .
C8 Li1 C11 C3 -42.4(3) . .
C14 Li1 C11 C3 72.1(4) . .
C5 Li1 C11 C3 19.8(4) . .
C12 Li1 C11 C3 128.6(4) . .
C13 Li1 C11 C3 102.7(4) . .
C7 Li1 C11 C3 -37.8(3) . .
C6 Li1 C11 C3 -11.4(4) . .
C10 Li1 C11 C3 -111.3(4) . .
C9 Li1 C11 C3 -79.9(3) . .
C10 C11 C12 C28 -1.2(7) . .
C3 C11 C12 C28 -145.8(5) . .
Li1 C11 C12 C28 -87.2(6) . .
C10 C11 C12 C13 136.9(5) . .
C3 C11 C12 C13 -7.7(7) . .
Li1 C11 C12 C13 50.9(6) . .
C10 C11 C12 Li1 86.0(5) . .
C3 C11 C12 Li1 -58.6(5) . .
C3 Li1 C12 C11 32.8(3) . .
C4 Li1 C12 C11 73.4(4) . .
C8 Li1 C12 C11 7.7(4) . .
C14 Li1 C12 C11 111.0(4) . .
C5 Li1 C12 C11 80.4(5) . .
C13 Li1 C12 C11 135.7(5) . .
C7 Li1 C12 C11 16.0(5) . .
C6 Li1 C12 C11 54.7(7) . .
C10 Li1 C12 C11 -33.8(3) . .
C9 Li1 C12 C11 -22.8(3) . .
C3 Li1 C12 C28 151.6(5) . .
C4 Li1 C12 C28 -167.8(4) . .
C11 Li1 C12 C28 118.9(5) . .
C8 Li1 C12 C28 126.6(5) . .
C14 Li1 C12 C28 -130.1(4) . .
C5 Li1 C12 C28 -160.7(5) . .
C13 Li1 C12 C28 -105.4(5) . .
C7 Li1 C12 C28 134.9(6) . .
C6 Li1 C12 C28 173.6(7) . .
C10 Li1 C12 C28 85.0(4) . .
C9 Li1 C12 C28 96.0(4) . .
C3 Li1 C12 C13 -103.0(4) . .
C4 Li1 C12 C13 -62.4(4) . .
C11 Li1 C12 C13 -135.7(5) . .
C8 Li1 C12 C13 -128.0(5) . .
C14 Li1 C12 C13 -24.7(3) . .
C5 Li1 C12 C13 -55.3(5) . .
C7 Li1 C12 C13 -119.7(7) . .
C6 Li1 C12 C13 -81.0(8) . .
C10 Li1 C12 C13 -169.6(4) . .
C9 Li1 C12 C13 -158.6(4) . .
C11 C12 C13 C14 -0.1(7) . .
C28 C12 C13 C14 142.8(5) . .
Li1 C12 C13 C14 46.4(5) . .
C11 C12 C13 C30 -143.2(5) . .
C28 C12 C13 C30 -0.3(5) . .
Li1 C12 C13 C30 -96.7(5) . .
C11 C12 C13 Li1 -46.5(5) . .
C28 C12 C13 Li1 96.4(5) . .
C3 Li1 C13 C14 -72.8(4) . .
C4 Li1 C13 C14 -32.1(3) . .
C11 Li1 C13 C14 -111.4(4) . .
C8 Li1 C13 C14 -79.6(6) . .
C5 Li1 C13 C14 -7.5(3) . .
C12 Li1 C13 C14 -137.0(5) . .
C7 Li1 C13 C14 -52.2(7) . .
C6 Li1 C13 C14 -14.7(5) . .
C10 Li1 C13 C14 -128.5(4) . .
C9 Li1 C13 C14 -113.7(6) . .
C3 Li1 C13 C30 169.6(5) . .
C4 Li1 C13 C30 -149.8(4) . .
C11 Li1 C13 C30 130.9(4) . .
C8 Li1 C13 C30 162.8(6) . .
C14 Li1 C13 C30 -117.7(5) . .
C5 Li1 C13 C30 -125.1(4) . .
C12 Li1 C13 C30 105.4(5) . .
C7 Li1 C13 C30 -169.9(7) . .
C6 Li1 C13 C30 -132.3(6) . .
C10 Li1 C13 C30 113.8(4) . .
C9 Li1 C13 C30 128.6(5) . .
C3 Li1 C13 C12 64.2(4) . .
C4 Li1 C13 C12 104.9(4) . .
C11 Li1 C13 C12 25.5(3) . .
C8 Li1 C13 C12 57.4(5) . .
C14 Li1 C13 C12 137.0(5) . .
C5 Li1 C13 C12 129.5(4) . .
C7 Li1 C13 C12 84.8(7) . .
C6 Li1 C13 C12 122.3(6) . .
C10 Li1 C13 C12 8.5(3) . .
C9 Li1 C13 C12 23.3(5) . .
C30 C13 C14 C15 2.2(7) . .
C12 C13 C14 C15 -136.7(5) . .
Li1 C13 C14 C15 -87.0(5) . .
C30 C13 C14 C4 146.9(5) . .
C12 C13 C14 C4 8.1(7) . .
Li1 C13 C14 C4 57.7(5) . .
C30 C13 C14 Li1 89.2(5) . .
C12 C13 C14 Li1 -49.6(5) . .
C5 C4 C14 C13 -137.2(5) . .
C3 C4 C14 C13 -7.8(7) . .
Ir1 C4 C14 C13 74.0(6) . .
Li1 C4 C14 C13 -65.0(6) . .
C5 C4 C14 C15 10.6(5) . .
C3 C4 C14 C15 139.9(4) . .
Ir1 C4 C14 C15 -138.3(4) . .
Li1 C4 C14 C15 82.7(5) . .
C5 C4 C14 Li1 -72.1(5) . .
C3 C4 C14 Li1 57.3(5) . .
Ir1 C4 C14 Li1 139.0(5) . .
C3 Li1 C14 C13 95.8(4) . .
C4 Li1 C14 C13 129.4(5) . .
C11 Li1 C14 C13 56.4(4) . .
C8 Li1 C14 C13 109.8(5) . .
C5 Li1 C14 C13 171.2(4) . .
C12 Li1 C14 C13 25.3(3) . .
C7 Li1 C14 C13 141.7(5) . .
C6 Li1 C14 C13 167.4(4) . .
C10 Li1 C14 C13 54.5(5) . .
C9 Li1 C14 C13 83.0(6) . .
C3 Li1 C14 C15 -144.6(4) . .
C4 Li1 C14 C15 -111.0(4) . .
C11 Li1 C14 C15 176.0(4) . .
C8 Li1 C14 C15 -130.5(5) . .
C5 Li1 C14 C15 -69.1(4) . .
C12 Li1 C14 C15 145.0(4) . .
C13 Li1 C14 C15 119.6(4) . .
C7 Li1 C14 C15 -98.7(5) . .
C6 Li1 C14 C15 -73.0(4) . .
C10 Li1 C14 C15 174.2(5) . .
C9 Li1 C14 C15 -157.4(6) . .
C3 Li1 C14 C4 -33.6(3) . .
C11 Li1 C14 C4 -73.0(4) . .
C8 Li1 C14 C4 -19.5(4) . .
C5 Li1 C14 C4 41.9(3) . .
C12 Li1 C14 C4 -104.1(4) . .
C13 Li1 C14 C4 -129.4(5) . .
C7 Li1 C14 C4 12.3(4) . .
C6 Li1 C14 C4 38.0(3) . .
C10 Li1 C14 C4 -74.8(5) . .
C9 Li1 C14 C4 -46.4(6) . .
C13 C14 C15 C32 -2.3(7) . .
C4 C14 C15 C32 -151.1(5) . .
Li1 C14 C15 C32 -84.6(6) . .
C13 C14 C15 C16 141.9(5) . .
C4 C14 C15 C16 -6.9(6) . .
Li1 C14 C15 C16 59.6(5) . .
C6 C5 C16 C17 2.8(7) . .
C4 C5 C16 C17 150.7(5) . .
Li1 C5 C16 C17 85.9(6) . .
C6 C5 C16 C15 -141.2(5) . .
C4 C5 C16 C15 6.7(5) . .
Li1 C5 C16 C15 -58.1(5) . .
C32 C15 C16 C17 0.4(7) . .
C14 C15 C16 C17 -144.2(5) . .
C32 C15 C16 C5 144.7(5) . .
C14 C15 C16 C5 0.1(6) . .
C5 C16 C17 C18 -1.6(8) . .
C15 C16 C17 C18 138.2(5) . .
C5 C16 C17 C34 -140.0(5) . .
C15 C16 C17 C34 -0.2(8) . .
C16 C17 C18 C19 -0.5(8) . .
C34 C17 C18 C19 142.1(5) . .
C16 C17 C18 C36 -142.3(5) . .
C34 C17 C18 C36 0.2(6) . .
C17 C18 C19 C20 -137.4(5) . .
C36 C18 C19 C20 0.2(7) . .
C17 C18 C19 C6 1.4(7) . .
C36 C18 C19 C6 139.0(5) . .
C5 C6 C19 C18 -0.2(7) . .
C7 C6 C19 C18 -143.0(5) . .
Li1 C6 C19 C18 -67.7(6) . .
C5 C6 C19 C20 143.0(5) . .
C7 C6 C19 C20 0.2(5) . .
Li1 C6 C19 C20 75.5(5) . .
C18 C19 C20 C38 -1.1(7) . .
C6 C19 C20 C38 -144.1(5) . .
C18 C19 C20 C21 143.1(5) . .
C6 C19 C20 C21 0.1(6) . .
C38 C20 C21 C22 1.5(7) . .
C19 C20 C21 C22 -142.9(5) . .
C38 C20 C21 C7 144.0(5) . .
C19 C20 C21 C7 -0.4(5) . .
C8 C7 C21 C22 0.1(7) . .
C6 C7 C21 C22 143.3(5) . .
Li1 C7 C21 C22 65.7(6) . .
C8 C7 C21 C20 -142.7(5) . .
C6 C7 C21 C20 0.6(5) . .
Li1 C7 C21 C20 -77.0(5) . .
C20 C21 C22 C23 137.2(5) . .
C7 C21 C22 C23 -0.8(7) . .
C20 C21 C22 C40 -0.8(7) . .
C7 C21 C22 C40 -138.8(5) . .
C10 C9 C23 C22 -138.9(5) . .
C8 C9 C23 C22 1.4(7) . .
Li1 C9 C23 C22 -59.8(6) . .
C10 C9 C23 C24 -0.9(7) . .
C8 C9 C23 C24 139.4(5) . .
Li1 C9 C23 C24 78.1(6) . .
C21 C22 C23 C9 0.1(7) . .
C40 C22 C23 C9 142.2(5) . .
C21 C22 C23 C24 -142.3(5) . .
C40 C22 C23 C24 -0.2(6) . .
C9 C23 C24 C25 0.9(7) . .
C22 C23 C24 C25 142.9(5) . .
C9 C23 C24 C41 -141.8(5) . .
C22 C23 C24 C41 0.2(6) . .
C41 C24 C25 C44 -0.2(8) . .
C23 C24 C25 C44 -138.4(5) . .
C41 C24 C25 C26 137.6(5) . .
C23 C24 C25 C26 -0.5(8) . .
C9 C10 C26 C27 137.8(5) . .
C11 C10 C26 C27 -1.8(7) . .
Li1 C10 C26 C27 58.4(6) . .
C9 C10 C26 C25 -0.3(7) . .
C11 C10 C26 C25 -139.9(5) . .
Li1 C10 C26 C25 -79.7(6) . .
C24 C25 C26 C10 0.2(8) . .
C44 C25 C26 C10 142.8(5) . .
C24 C25 C26 C27 -141.9(5) . .
C44 C25 C26 C27 0.6(6) . .
C10 C26 C27 C28 0.0(7) . .
C25 C26 C27 C28 141.9(5) . .
C10 C26 C27 C45 -142.3(5) . .
C25 C26 C27 C45 -0.4(6) . .
C26 C27 C28 C29 -138.3(5) . .
C45 C27 C28 C29 -0.2(7) . .
C26 C27 C28 C12 1.1(7) . .
C45 C27 C28 C12 139.2(5) . .
C11 C12 C28 C27 -0.5(7) . .
C13 C12 C28 C27 -143.2(5) . .
Li1 C12 C28 C27 -66.6(6) . .
C11 C12 C28 C29 143.0(5) . .
C13 C12 C28 C29 0.4(6) . .
Li1 C12 C28 C29 77.0(5) . .
C27 C28 C29 C47 0.5(8) . .
C12 C28 C29 C47 -142.9(5) . .
C27 C28 C29 C30 143.1(5) . .
C12 C28 C29 C30 -0.3(6) . .
C14 C13 C30 C31 -0.7(8) . .
C12 C13 C30 C31 143.0(5) . .
Li1 C13 C30 C31 67.3(6) . .
C14 C13 C30 C29 -143.5(5) . .
C12 C13 C30 C29 0.2(6) . .
Li1 C13 C30 C29 -75.5(5) . .
C47 C29 C30 C31 0.5(8) . .
C28 C29 C30 C31 -142.8(5) . .
C47 C29 C30 C13 143.4(5) . .
C28 C29 C30 C13 0.0(6) . .
C13 C30 C31 C32 -0.7(8) . .
C29 C30 C31 C32 137.4(5) . .
C13 C30 C31 C49 -138.0(5) . .
C29 C30 C31 C49 0.1(8) . .
C14 C15 C32 C33 139.7(6) . .
C16 C15 C32 C33 -0.4(8) . .
C14 C15 C32 C31 0.9(8) . .
C16 C15 C32 C31 -139.1(5) . .
C30 C31 C32 C15 0.6(8) . .
C49 C31 C32 C15 142.6(5) . .
C30 C31 C32 C33 -142.2(5) . .
C49 C31 C32 C33 -0.2(6) . .
C15 C32 C33 C34 0.1(9) . .
C31 C32 C33 C34 143.0(6) . .
C15 C32 C33 C50 -142.8(5) . .
C31 C32 C33 C50 0.1(6) . .
C32 C33 C34 C17 0.1(9) . .
C50 C33 C34 C17 138.5(6) . .
C32 C33 C34 C35 -137.5(6) . .
C50 C33 C34 C35 0.9(8) . .
C16 C17 C34 C33 0.0(8) . .
C18 C17 C34 C33 -142.9(5) . .
C16 C17 C34 C35 142.3(5) . .
C18 C17 C34 C35 -0.5(6) . .
C33 C34 C35 C52 -0.4(8) . .
C17 C34 C35 C52 -142.4(5) . .
C33 C34 C35 C36 142.6(5) . .
C17 C34 C35 C36 0.6(6) . .
C52 C35 C36 C37 0.5(8) . .
C34 C35 C36 C37 -142.3(5) . .
C52 C35 C36 C18 142.3(5) . .
C34 C35 C36 C18 -0.5(6) . .
C19 C18 C36 C37 0.2(8) . .
C17 C18 C36 C37 142.1(5) . .
C19 C18 C36 C35 -141.8(5) . .
C17 C18 C36 C35 0.1(6) . .
C35 C36 C37 C38 137.9(5) . .
C18 C36 C37 C38 0.3(8) . .
C35 C36 C37 C54 -1.2(7) . .
C18 C36 C37 C54 -138.8(5) . .
C19 C20 C38 C37 1.6(7) . .
C21 C20 C38 C37 -138.8(5) . .
C19 C20 C38 C39 138.5(5) . .
C21 C20 C38 C39 -1.9(7) . .
C36 C37 C38 C20 -1.2(8) . .
C54 C37 C38 C20 141.7(5) . .
C36 C37 C38 C39 -142.6(5) . .
C54 C37 C38 C39 0.3(6) . .
C20 C38 C39 C40 1.7(8) . .
C37 C38 C39 C40 143.1(5) . .
C20 C38 C39 C55 -141.8(5) . .
C37 C38 C39 C55 -0.3(6) . .
C55 C39 C40 C41 0.6(8) . .
C38 C39 C40 C41 -138.3(5) . .
C55 C39 C40 C22 137.9(5) . .
C38 C39 C40 C22 -1.0(8) . .
C21 C22 C40 C39 0.5(7) . .
C23 C22 C40 C39 -142.0(5) . .
C21 C22 C40 C41 142.6(5) . .
C23 C22 C40 C41 0.1(6) . .
C25 C24 C41 C42 0.0(8) . .
C23 C24 C41 C42 142.3(5) . .
C25 C24 C41 C40 -142.5(5) . .
C23 C24 C41 C40 -0.1(6) . .
C39 C40 C41 C42 -0.7(8) . .
C22 C40 C41 C42 -142.8(5) . .
C39 C40 C41 C24 142.2(5) . .
C22 C40 C41 C24 0.0(6) . .
C24 C41 C42 C56 -137.6(6) . .
C40 C41 C42 C56 0.8(8) . .
C24 C41 C42 C43 0.7(8) . .
C40 C41 C42 C43 139.1(5) . .
C41 C42 C43 C44 -1.2(8) . .
C56 C42 C43 C44 141.9(5) . .
C41 C42 C43 C58 -142.4(5) . .
C56 C42 C43 C58 0.7(6) . .
C42 C43 C44 C25 0.9(8) . .
C58 C43 C44 C25 137.6(5) . .
C42 C43 C44 C45 -137.4(5) . .
C58 C43 C44 C45 -0.8(7) . .
C24 C25 C44 C43 -0.2(8) . .
C26 C25 C44 C43 -143.1(5) . .
C24 C25 C44 C45 142.3(5) . .
C26 C25 C44 C45 -0.5(6) . .
C43 C44 C45 C46 0.7(8) . .
C25 C44 C45 C46 -141.7(5) . .
C43 C44 C45 C27 142.7(5) . .
C25 C44 C45 C27 0.3(6) . .
C28 C27 C45 C46 -0.3(7) . .
C26 C27 C45 C46 142.4(5) . .
C28 C27 C45 C44 -142.6(5) . .
C26 C27 C45 C44 0.1(6) . .
C44 C45 C46 C59 -0.6(8) . .
C27 C45 C46 C59 -138.0(5) . .
C44 C45 C46 C47 137.8(5) . .
C27 C45 C46 C47 0.4(8) . .
C28 C29 C47 C48 138.0(6) . .
C30 C29 C47 C48 -0.9(8) . .
C28 C29 C47 C46 -0.3(8) . .
C30 C29 C47 C46 -139.1(6) . .
C45 C46 C47 C29 -0.2(8) . .
C59 C46 C47 C29 142.9(5) . .
C45 C46 C47 C48 -143.0(5) . .
C59 C46 C47 C48 0.1(6) . .
C29 C47 C48 C49 0.6(8) . .
C46 C47 C48 C49 142.8(5) . .
C29 C47 C48 C60 -141.8(5) . .
C46 C47 C48 C60 0.4(6) . .
C47 C48 C49 C50 -137.6(6) . .
C60 C48 C49 C50 0.1(8) . .
C47 C48 C49 C31 0.0(8) . .
C60 C48 C49 C31 137.8(6) . .
C30 C31 C49 C48 -0.4(8) . .
C32 C31 C49 C48 -142.0(6) . .
C30 C31 C49 C50 141.8(5) . .
C32 C31 C49 C50 0.2(6) . .
C48 C49 C50 C51 -0.8(8) . .
C31 C49 C50 C51 -142.9(5) . .
C48 C49 C50 C33 141.9(5) . .
C31 C49 C50 C33 -0.2(6) . .
C34 C33 C50 C51 -0.6(8) . .
C32 C33 C50 C51 142.8(6) . .
C34 C33 C50 C49 -143.4(5) . .
C32 C33 C50 C49 0.0(6) . .
C49 C50 C51 C61 0.8(8) . .
C33 C50 C51 C61 -137.6(6) . .
C49 C50 C51 C52 138.3(6) . .
C33 C50 C51 C52 -0.2(8) . .
C36 C35 C52 C53 0.4(8) . .
C34 C35 C52 C53 138.6(6) . .
C36 C35 C52 C51 -138.7(6) . .
C34 C35 C52 C51 -0.4(8) . .
C50 C51 C52 C35 0.7(8) . .
C61 C51 C52 C35 142.8(5) . .
C50 C51 C52 C53 -142.4(5) . .
C61 C51 C52 C53 -0.2(6) . .
C35 C52 C53 C54 -0.6(8) . .
C51 C52 C53 C54 142.5(5) . .
C35 C52 C53 C62 -142.9(5) . .
C51 C52 C53 C62 0.2(6) . .
C52 C53 C54 C37 -0.2(8) . .
C62 C53 C54 C37 137.7(5) . .
C52 C53 C54 C55 -137.8(6) . .
C62 C53 C54 C55 0.0(8) . .
C36 C37 C54 C53 1.1(8) . .
C38 C37 C54 C53 -142.5(5) . .
C36 C37 C54 C55 143.4(5) . .
C38 C37 C54 C55 -0.1(6) . .
C40 C39 C55 C56 -0.7(8) . .
C38 C39 C55 C56 142.6(5) . .
C40 C39 C55 C54 -143.1(5) . .
C38 C39 C55 C54 0.2(6) . .
C53 C54 C55 C56 0.1(8) . .
C37 C54 C55 C56 -142.3(5) . .
C53 C54 C55 C39 142.4(5) . .
C37 C54 C55 C39 -0.1(6) . .
C39 C55 C56 C57 -138.2(5) . .
C54 C55 C56 C57 -0.2(7) . .
C39 C55 C56 C42 0.9(8) . .
C54 C55 C56 C42 138.9(5) . .
C41 C42 C56 C55 -0.9(8) . .
C43 C42 C56 C55 -143.5(5) . .
C41 C42 C56 C57 142.4(5) . .
C43 C42 C56 C57 -0.2(6) . .
C55 C56 C57 C62 0.1(7) . .
C42 C56 C57 C62 -143.0(5) . .
C55 C56 C57 C58 142.7(5) . .
C42 C56 C57 C58 -0.4(6) . .
C62 C57 C58 C59 0.6(7) . .
C56 C57 C58 C59 -142.2(5) . .
C62 C57 C58 C43 143.6(5) . .
C56 C57 C58 C43 0.9(6) . .
C44 C43 C58 C59 0.7(8) . .
C42 C43 C58 C59 142.2(5) . .
C44 C43 C58 C57 -142.4(5) . .
C42 C43 C58 C57 -1.0(6) . .
C57 C58 C59 C60 -0.4(7) . .
C43 C58 C59 C60 -139.0(5) . .
C57 C58 C59 C46 138.0(5) . .
C43 C58 C59 C46 -0.6(8) . .
C45 C46 C59 C58 0.6(8) . .
C47 C46 C59 C58 -142.7(5) . .
C45 C46 C59 C60 142.7(5) . .
C47 C46 C59 C60 -0.5(6) . .
C58 C59 C60 C61 0.3(8) . .
C46 C59 C60 C61 -142.1(5) . .
C58 C59 C60 C48 143.2(5) . .
C46 C59 C60 C48 0.8(6) . .
C49 C48 C60 C61 0.6(8) . .
C47 C48 C60 C61 143.0(5) . .
C49 C48 C60 C59 -143.1(5) . .
C47 C48 C60 C59 -0.7(6) . .
C59 C60 C61 C51 138.1(6) . .
C48 C60 C61 C51 -0.6(8) . .
C59 C60 C61 C62 -0.4(8) . .
C48 C60 C61 C62 -139.1(5) . .
C50 C51 C61 C60 -0.1(8) . .
C52 C51 C61 C60 -142.2(5) . .
C50 C51 C61 C62 142.3(5) . .
C52 C51 C61 C62 0.2(6) . .
C56 C57 C62 C61 137.8(5) . .
C58 C57 C62 C61 -0.7(7) . .
C56 C57 C62 C53 0.0(7) . .
C58 C57 C62 C53 -138.4(5) . .
C60 C61 C62 C57 0.6(8) . .
C51 C61 C62 C57 -142.4(5) . .
C60 C61 C62 C53 142.9(5) . .
C51 C61 C62 C53 -0.1(6) . .
C54 C53 C62 C57 -0.1(8) . .
C52 C53 C62 C57 142.5(5) . .
C54 C53 C62 C61 -142.6(5) . .
C52 C53 C62 C61 0.0(6) . .
C69 P2 C63 C68 -128.8(5) . .
C75 P2 C63 C68 -21.5(5) . .
Ir1 P2 C63 C68 106.9(5) . .
C69 P2 C63 C64 54.0(4) . .
C75 P2 C63 C64 161.3(4) . .
Ir1 P2 C63 C64 -70.3(4) . .
C68 C63 C64 C65 -0.4(8) . .
P2 C63 C64 C65 177.0(4) . .
C63 C64 C65 C66 0.3(8) . .
C64 C65 C66 C67 0.2(9) . .
C65 C66 C67 C68 -0.6(10) . .
C66 C67 C68 C63 0.4(10) . .
C64 C63 C68 C67 0.0(8) . .
P2 C63 C68 C67 -177.1(5) . .
C63 P2 C69 C70 -149.0(4) . .
C75 P2 C69 C70 99.8(4) . .
Ir1 P2 C69 C70 -29.5(4) . .
C63 P2 C69 C74 36.9(5) . .
C75 P2 C69 C74 -74.3(4) . .
Ir1 P2 C69 C74 156.4(4) . .
C74 C69 C70 C71 0.5(7) . .
P2 C69 C70 C71 -173.7(4) . .
C69 C70 C71 C72 0.4(8) . .
C70 C71 C72 C73 -0.8(8) . .
C71 C72 C73 C74 0.3(8) . .
C72 C73 C74 C69 0.6(8) . .
C70 C69 C74 C73 -1.0(7) . .
P2 C69 C74 C73 173.1(4) . .
C69 P2 C75 C76 -11.9(5) . .
C63 P2 C75 C76 -119.2(4) . .
Ir1 P2 C75 C76 117.0(4) . .
C69 P2 C75 C80 171.4(4) . .
C63 P2 C75 C80 64.1(5) . .
Ir1 P2 C75 C80 -59.7(5) . .
C80 C75 C76 C77 0.0(8) . .
P2 C75 C76 C77 -176.8(4) . .
C75 C76 C77 C78 -0.4(9) . .
C76 C77 C78 C79 0.6(9) . .
C77 C78 C79 C80 -0.3(9) . .
C78 C79 C80 C75 -0.2(8) . .
C76 C75 C80 C79 0.3(8) . .
P2 C75 C80 C79 177.1(4) . .
C87 P1 C81 C82 -19.3(5) . .
C93 P1 C81 C82 -127.4(4) . .
Ir1 P1 C81 C82 105.2(4) . .
C87 P1 C81 C86 161.2(4) . .
C93 P1 C81 C86 53.1(4) . .
Ir1 P1 C81 C86 -74.3(4) . .
C86 C81 C82 C83 -0.2(7) . .
P1 C81 C82 C83 -179.8(4) . .
C81 C82 C83 C84 -1.1(8) . .
C82 C83 C84 C85 1.5(8) . .
C83 C84 C85 C86 -0.6(8) . .
C84 C85 C86 C81 -0.8(7) . .
C82 C81 C86 C85 1.2(7) . .
P1 C81 C86 C85 -179.2(4) . .
C93 P1 C87 C88 172.1(4) . .
C81 P1 C87 C88 65.5(5) . .
Ir1 P1 C87 C88 -57.0(5) . .
C93 P1 C87 C92 -17.6(5) . .
C81 P1 C87 C92 -124.3(4) . .
Ir1 P1 C87 C92 113.3(4) . .
C92 C87 C88 C89 -1.9(8) . .
P1 C87 C88 C89 168.5(5) . .
C87 C88 C89 C90 0.2(9) . .
C88 C89 C90 C91 1.2(10) . .
C89 C90 C91 C92 -0.9(10) . .
C90 C91 C92 C87 -0.9(9) . .
C88 C87 C92 C91 2.2(8) . .
P1 C87 C92 C91 -168.1(4) . .
C87 P1 C93 C94 100.9(5) . .
C81 P1 C93 C94 -147.6(5) . .
Ir1 P1 C93 C94 -26.5(5) . .
C87 P1 C93 C98 -75.2(5) . .
C81 P1 C93 C98 36.3(5) . .
Ir1 P1 C93 C98 157.4(4) . .
C98 C93 C94 C95 1.4(9) . .
P1 C93 C94 C95 -174.7(5) . .
C93 C94 C95 C96 -1.5(10) . .
C94 C95 C96 C97 1.0(10) . .
C95 C96 C97 C98 -0.4(10) . .
C96 C97 C98 C93 0.4(9) . .
C94 C93 C98 C97 -0.9(8) . .
P1 C93 C98 C97 175.4(4) . .
C102 C100 C101 C102 1.5(17) 2_566 .
C100 C101 C102 C100 -1.5(17) . 2_566
C108 C103 C104 C105 1.9(16) . .
C103 C104 C105 C106 -0.1(15) . .
C104 C105 C106 C107 -2.5(16) . .
C105 C106 C107 C108 3.4(17) . .
C106 C107 C108 C103 -1.6(16) . .
C104 C103 C108 C107 -1.1(16) . .
C114 C109 C110 C111 0.0 . .
Cl6 C109 C110 C111 173(2) . .
C109 C110 C111 C112 0.0 . .
C110 C111 C112 C113 0.0 . .
C111 C112 C113 C114 0.0 . .
C112 C113 C114 C109 0.0 . .
C112 C113 C114 Cl7 -179(3) . .
C110 C109 C114 C113 0.0 . .
Cl6 C109 C114 C113 -173(3) . .
C110 C109 C114 Cl7 179(3) . .
Cl6 C109 C114 Cl7 6(2) . .
